data_7129571
loop_
_publ_author_name
'Schaper, Gerrit'
'Wenzel, Marco'
'Schwarzenbolz, Uwe'
'Steup, Johannes'
'Hennersdorf, Felix'
'Henle, Thomas'
'Lindoy, Leonard F.'
'Weigand, Jan J.'

_publ_section_title
;
 Insights at the molecular level into the formation of oxo-bridged
 trinuclear uranyl complexes
;
_journal_name_full 'Chemical Communications'
_journal_paper_doi 10.1039/D1CC06310C
_journal_year 2022
_chemical_formula_moiety '2(C50 H58 N2 O24 S2 U2), C2 H6 O S, H2 O'
_chemical_formula_sum 'C102 H124 N4 O50 S5 U4'
_chemical_formula_weight 3318.46
_space_group_crystal_system orthorhombic
_space_group_IT_number 19
_space_group_name_Hall 'P 2ac 2ab'
_space_group_name_H-M_alt 'P 21 21 21'
_atom_sites_solution_hydrogens mixed
_atom_sites_solution_primary dual
_audit_creation_date 2021-11-03
_audit_creation_method
;
Olex2 1.3-ac4
(compiled 2020.11.27 svn.r5f609507 for Rigaku Oxford Diffraction, GUI svn.r6214)
;
_audit_update_record
;
2021-11-03 deposited with the CCDC.	2022-01-05 downloaded from the CCDC.
;
_cell_angle_alpha 90
_cell_angle_beta 90
_cell_angle_gamma 90
_cell_formula_units_Z 4
_cell_length_a 12.89840(10)
_cell_length_b 21.5255(3)
_cell_length_c 42.4726(4)
_cell_measurement_reflns_used 36000
_cell_measurement_temperature 100.03(10)
_cell_measurement_theta_max 76.3130
_cell_measurement_theta_min 2.9300
_cell_volume 11792.3(2)
_computing_cell_refinement 'CrysAlisPro 1.171.38.41 (Rigaku OD, 2015)'
_computing_data_collection 'CrysAlisPro 1.171.38.41 (Rigaku OD, 2015)'
_computing_data_reduction 'CrysAlisPro 1.171.38.41 (Rigaku OD, 2015)'
_computing_molecular_graphics 'Olex2 1.3-ac4 (Dolomanov et al., 2009)'
_computing_publication_material 'Olex2 1.3-ac4 (Dolomanov et al., 2009)'
_computing_structure_refinement 'SHELXL 2018/3 (Sheldrick, 2015)'
_computing_structure_solution 'SHELXT 2018/2 (Sheldrick, 2018)'
_diffrn_ambient_temperature 100.03(10)
_diffrn_detector 'CCD plate'
_diffrn_detector_area_resol_mean 10.5700
_diffrn_detector_type AtlasS2
_diffrn_measured_fraction_theta_full 1.000
_diffrn_measured_fraction_theta_max 0.994
_diffrn_measurement_details
;
List of Runs (angles in degrees, time in seconds):

  # Type    Start    End  Width  t~exp~   \w     \q     \k     \f   Frames
#--------------------------------------------------------------------------
  1  \w    -55.00  19.00   0.50    7.00    --  -38.50  96.00 134.00  148
  2  \w     51.00  77.00   0.50    7.00    --   42.50 -96.00  25.00   52
  3  \w     63.00 106.00   0.50   28.00    --  111.00 -96.00  25.00   86
  4  \w    124.00 150.00   0.50   28.00    --  111.00  96.00 134.00   52
  5  \w   -107.00 -15.00   0.50    7.00    --  -38.50 -57.00  60.00  184
  6  \w    -40.00  10.00   0.50    7.00    --  -38.50  38.00-120.00  100
  7  \w     57.00  98.00   0.50    7.00    --   42.50-125.00 -60.00   82
  8  \w     17.00 113.00   0.50    7.00    --   42.50  57.00 -90.00  192
  9  \w    -30.00  65.00   0.50    7.00    --   42.50 -38.00 -60.00  190
 10  \w    117.00 158.00   0.50   28.00    --  111.00 125.00-120.00   82
 11  \w    152.00 178.00   0.50   28.00    --  111.00  77.00 -90.00   52
 12  \w     39.00  66.00   0.50   28.00    --  111.00-125.00   0.00   54
 13  \w     47.00 107.00   0.50   28.00    --  111.00 -77.00  30.00  120
 14  \w     43.00  99.00   0.50   28.00    --  111.00-125.00 -30.00  112
 15  \w     38.00  72.00   0.50   28.00    --  111.00 -94.00 -30.00   68
 16  \w    100.00 138.00   0.50   28.00    --  111.00 125.00   0.00   76
 17  \w     51.00 107.00   0.50   28.00    --  111.00 -94.00 120.00  112
 18  \w    120.00 154.00   0.50   28.00    --  111.00  77.00 120.00   68
 19  \w     87.00 176.00   0.50   28.00    --  111.00  45.00-180.00  178
 20  \w     76.00 111.00   0.50   28.00    --  111.00-125.00 -60.00   70
 21  \w     67.00 176.00   0.50   28.00    --  111.00  15.00 -60.00  218
 22  \w    103.00 162.00   0.50   28.00    --  111.00 125.00 -30.00  118
 23  \w     36.00 131.00   0.50   28.00    --  111.00 -30.00 -30.00  190
 24  \w     58.00 107.00   0.50   28.00    --  111.00 -94.00-150.00   98
 25  \w    107.00 153.00   0.50   28.00    --  111.00  77.00-150.00   92
 26  \w    118.00 144.00   0.50   28.00    --  111.00  77.00 -90.00   52
 27  \w     76.00 112.00   0.50   28.00    --  111.00-125.00 120.00   72
 28  \w     83.00 112.00   0.50   28.00    --  111.00-125.00   0.00   58
 29  \w     75.00  76.00   0.50   28.00    --  111.00 -94.00 -30.00    2
;
_diffrn_measurement_device 'four-circle diffractometer'
_diffrn_measurement_device_type 'SuperNova, Dual, Cu at zero, AtlasS2'
_diffrn_measurement_method '\w scans'
_diffrn_orient_matrix_type 'CrysAlisPro convention (1999,Acta A55,543-557)'
_diffrn_orient_matrix_UB_11 -0.0248220000
_diffrn_orient_matrix_UB_12 -0.0691740000
_diffrn_orient_matrix_UB_13 0.0055697000
_diffrn_orient_matrix_UB_21 -0.0377863000
_diffrn_orient_matrix_UB_22 0.0153484000
_diffrn_orient_matrix_UB_23 0.0335137000
_diffrn_orient_matrix_UB_31 -0.1104997000
_diffrn_orient_matrix_UB_32 0.0103462000
_diffrn_orient_matrix_UB_33 -0.0126956000
_diffrn_radiation_monochromator mirror
_diffrn_radiation_probe x-ray
_diffrn_radiation_type 'Cu K\a'
_diffrn_radiation_wavelength 1.54184
_diffrn_reflns_av_R_equivalents 0.0664
_diffrn_reflns_av_unetI/netI 0.0536
_diffrn_reflns_Laue_measured_fraction_full 1.000
_diffrn_reflns_Laue_measured_fraction_max 0.994
_diffrn_reflns_limit_h_max 10
_diffrn_reflns_limit_h_min -16
_diffrn_reflns_limit_k_max 24
_diffrn_reflns_limit_k_min -27
_diffrn_reflns_limit_l_max 53
_diffrn_reflns_limit_l_min -52
_diffrn_reflns_number 107491
_diffrn_reflns_point_group_measured_fraction_full 1.000
_diffrn_reflns_point_group_measured_fraction_max 0.988
_diffrn_reflns_theta_full 67.684
_diffrn_reflns_theta_max 76.781
_diffrn_reflns_theta_min 2.301
_diffrn_source 'micro-focus sealed X-ray tube'
_diffrn_source_type 'SuperNova (Cu) X-ray Source'
_exptl_absorpt_coefficient_mu 16.892
_exptl_absorpt_correction_T_max 1.00000
_exptl_absorpt_correction_T_min 0.23240
_exptl_absorpt_correction_type multi-scan
_exptl_absorpt_process_details
;
CrysAlisPro 1.171.38.41 (Rigaku Oxford Diffraction, 2015)
Empirical absorption correction using spherical harmonics,
 implemented in SCALE3 ABSPACK scaling algorithm.
;
_exptl_crystal_colour 'clear yellow'
_exptl_crystal_colour_lustre clear
_exptl_crystal_colour_primary yellow
_exptl_crystal_density_diffrn 1.869
_exptl_crystal_description block
_exptl_crystal_F_000 6448
_exptl_crystal_size_max 0.235
_exptl_crystal_size_mid 0.075
_exptl_crystal_size_min 0.059
_refine_diff_density_max 1.925
_refine_diff_density_min -1.900
_refine_diff_density_rms 0.160
_refine_ls_abs_structure_details
;
 Flack x determined using 9510 quotients [(I+)-(I-)]/[(I+)+(I-)]
 (Parsons, Flack and Wagner, Acta Cryst. B69 (2013) 249-259).
;
_refine_ls_abs_structure_Flack -0.032(3)
_refine_ls_extinction_method none
_refine_ls_goodness_of_fit_ref 1.040
_refine_ls_hydrogen_treatment constr
_refine_ls_matrix_type full
_refine_ls_number_parameters 1536
_refine_ls_number_reflns 24579
_refine_ls_number_restraints 98
_refine_ls_restrained_S_all 1.040
_refine_ls_R_factor_all 0.0470
_refine_ls_R_factor_gt 0.0422
_refine_ls_shift/su_max 0.003
_refine_ls_shift/su_mean 0.000
_refine_ls_structure_factor_coef Fsqd
_refine_ls_weighting_details 'w=1/[\s^2^(Fo^2^)+(0.0541P)^2^+45.3924P] where P=(Fo^2^+2Fc^2^)/3'
_refine_ls_weighting_scheme calc
_refine_ls_wR_factor_gt 0.1080
_refine_ls_wR_factor_ref 0.1118
_reflns_Friedel_coverage 0.831
_reflns_Friedel_fraction_full 1.000
_reflns_Friedel_fraction_max 0.981
_reflns_number_gt 22774
_reflns_number_total 24579
_reflns_threshold_expression 'I > 2\s(I)'
_cod_data_source_file d1cc06310c2.cif
_cod_data_source_block 1(dmso)2
_cod_database_code 7129571
_shelx_shelxl_version_number 2018/3
_shelx_space_group_comment
;
The symmetry employed for this shelxl refinement is uniquely defined
by the following loop, which should always be used as a source of
symmetry information in preference to the above space-group names.
They are only intended as comments.
;
_shelx_estimated_absorpt_t_max 0.436
_shelx_estimated_absorpt_t_min 0.109
_olex2_refinement_description
;
1. Fixed Uiso
 At 1.2 times of:
  All C(H) groups, All C(H,H) groups
 At 1.5 times of:
  All C(H,H,H) groups, All O(H,H) groups
2. Uiso/Uaniso restraints and constraints
S4A \\sim C87A \\sim C88A \\sim S4B \\sim C87B \\sim C88B: within 2A with sigma
of 0.01 and sigma for terminal atoms of 0.02 within 2A
C101 \\sim S5 \\sim O50 \\sim C102: within 2A with sigma of 0.01 and sigma for
terminal atoms of 0.02 within 2A
O10 \\sim S2 \\sim C37 \\sim C38: within 2A with sigma of 0.01 and sigma for
terminal atoms of 0.02 within 2A
3. Rigid body (RIGU) restrains
 S4A, C87A, C88A, S4B, C87B, C88B
 with sigma for 1-2 distances of 0.01 and sigma for 1-3 distances of 0.01
4. Others
 Fixed Sof: S4A(0.75) C87A(0.75) H87A(0.75) H87B(0.75) H87C(0.75) C88A(0.75)
 H88A(0.75) H88B(0.75) H88C(0.75) S4B(0.25) C87B(0.25) H87D(0.25) H87E(0.25)
 H87F(0.25) C88B(0.25) H88D(0.25) H88E(0.25) H88F(0.25)
5.a Free rotating group:
 O11(H11A,H11B)
5.b Ternary CH refined with riding coordinates:
 C14(H14), C15(H15), C16(H16), C17(H17), C18(H18), C39(H39), C40(H40),
 C41(H41), C42(H42), C43(H43), C64(H64), C65(H65), C66(H66), C67(H67), C68(H68),
  C89(H89), C90(H90), C91(H91), C92(H92), C93(H93)
5.c Secondary CH2 refined with riding coordinates:
 C23(H23A,H23B), C48(H48A,H48B), C73(H73A,H73B), C98(H98A,H98B)
5.d Me refined with riding coordinates:
 C87A(H87A,H87B,H87C), C88A(H88A,H88B,H88C), C87B(H87D,H87E,H87F), C88B(H88D,
 H88E,H88F)
5.e Aromatic/amide H refined with riding coordinates:
 C2(H2), C3(H3), C5(H5), C6(H6), C7(H7), C8(H8), C11(H11), C27(H27), C28(H28),
 C30(H30), C31(H31), C32(H32), C33(H33), C36(H36), C52(H52), C53(H53), C55(H55),
  C56(H56), C57(H57), C58(H58), C61(H61), C77(H77), C78(H78), C80(H80),
 C81(H81), C82(H82), C83(H83), C86(H86)
5.f Idealised Me refined as rotating group:
 C12(H12A,H12B,H12C), C13(H13A,H13B,H13C), C20(H20A,H20B,H20C), C22(H22A,H22B,
 H22C), C25(H25A,H25B,H25C), C37(H37A,H37B,H37C), C38(H38A,H38B,H38C), C45(H45A,
 H45B,H45C), C47(H47A,H47B,H47C), C50(H50A,H50B,H50C), C62(H62A,H62B,H62C),
 C63(H63A,H63B,H63C), C70(H70A,H70B,H70C), C72(H72A,H72B,H72C), C75(H75A,H75B,
 H75C), C95(H95A,H95B,H95C), C97(H97A,H97B,H97C), C100(H10A,H10B,H10C),
 C101(H10D,H10E,H10F), C102(H10G,H10H,H10I)
;
_olex2_submission_special_instructions 'No special instructions were received'

loop_
_space_group_symop_operation_xyz
'x, y, z'
'-x+1/2, -y, z+1/2'
'-x, y+1/2, -z+1/2'
'x+1/2, -y+1/2, -z'

loop_
_atom_site_label
_atom_site_type_symbol
_atom_site_fract_x
_atom_site_fract_y
_atom_site_fract_z
_atom_site_U_iso_or_equiv
_atom_site_adp_type
_atom_site_occupancy
_atom_site_site_symmetry_order
_atom_site_calc_flag
_atom_site_refinement_flags_posn
_atom_site_refinement_flags_adp
_atom_site_refinement_flags_occupancy
_atom_site_disorder_assembly
_atom_site_disorder_group
U1 U 0.60886(3) 0.52495(2) 0.48634(2) 0.03106(10) Uani 1 1 d . . . . .
U2 U 0.47608(4) 0.39796(2) 0.53928(2) 0.03734(11) Uani 1 1 d . . . . .
S1 S 0.8166(4) 0.6276(3) 0.50383(12) 0.0630(12) Uani 1 1 d . . . . .
S2 S 0.2685(5) 0.3006(3) 0.50706(13) 0.0746(15) Uani 1 1 d . U . A 1
O1 O 0.5311(7) 0.5925(4) 0.4937(2) 0.0339(19) Uani 1 1 d . . . . .
O2 O 0.6869(7) 0.4588(5) 0.4784(2) 0.0328(19) Uani 1 1 d . . . . .
O3 O 0.6830(8) 0.5797(5) 0.4466(2) 0.037(2) Uani 1 1 d . . . . .
O4 O 0.7539(7) 0.5681(5) 0.5118(2) 0.040(2) Uani 1 1 d . . . . .
O5 O 0.5688(7) 0.4930(4) 0.5398(2) 0.0324(18) Uani 1 1 d . . . . .
O6 O 0.4650(7) 0.4575(5) 0.4902(2) 0.036(2) Uani 1 1 d . . . . .
O7 O 0.3563(8) 0.4355(6) 0.5512(3) 0.048(3) Uani 1 1 d . . . . .
O8 O 0.5917(9) 0.3592(5) 0.5274(3) 0.049(3) Uani 1 1 d . . . . .
O9 O 0.4462(9) 0.3210(5) 0.5749(3) 0.049(3) Uani 1 1 d . . . . .
O10 O 0.3866(11) 0.3248(6) 0.5090(3) 0.063(3) Uani 1 1 d . U . . .
O12 O 0.3616(11) 0.6680(6) 0.4325(3) 0.059(3) Uani 1 1 d . . . . .
O13 O 0.3513(7) 0.5716(5) 0.4115(2) 0.0328(19) Uani 1 1 d . . . . .
O14 O 0.2981(7) 0.4279(5) 0.4717(2) 0.0341(19) Uani 1 1 d . . . . .
O15 O 0.1935(7) 0.5837(4) 0.4634(2) 0.0345(19) Uani 1 1 d . . . . .
O16 O 0.1078(9) 0.5950(6) 0.4180(2) 0.048(2) Uani 1 1 d . . . . .
O17 O 0.0767(7) 0.4394(5) 0.4707(2) 0.041(2) Uani 1 1 d . . . . .
O18 O -0.0293(9) 0.5232(6) 0.4719(3) 0.053(3) Uani 1 1 d . . . . .
O19 O 0.6101(7) 0.5842(4) 0.5676(2) 0.0334(19) Uani 1 1 d . . . . .
O20 O 0.5562(9) 0.7085(5) 0.5918(2) 0.042(2) Uani 1 1 d . . . . .
O21 O 0.4118(10) 0.7601(6) 0.6052(3) 0.063(3) Uani 1 1 d . . . . .
O22 O 0.3768(7) 0.6097(5) 0.6141(2) 0.040(2) Uani 1 1 d . . . . .
O23 O 0.4359(8) 0.6460(6) 0.6612(3) 0.051(3) Uani 1 1 d . . . . .
O24 O 0.4568(7) 0.4986(5) 0.6392(2) 0.039(2) Uani 1 1 d . . . . .
O25 O 0.2958(10) 0.4671(9) 0.6265(3) 0.075(5) Uani 1 1 d . . . . .
N1 N 0.5253(8) 0.5008(5) 0.4348(3) 0.035(2) Uani 1 1 d . . . . .
N2 N 0.5605(9) 0.4221(5) 0.5915(3) 0.034(2) Uani 1 1 d . . . . .
C1 C 0.7241(10) 0.5598(7) 0.4204(3) 0.037(3) Uani 1 1 d . . . . .
C2 C 0.8188(11) 0.5874(8) 0.4100(4) 0.043(3) Uani 1 1 d . . . . .
H2 H 0.849529 0.619477 0.422205 0.052 Uiso 1 1 calc R U . . .
C3 C 0.8667(12) 0.5682(8) 0.3826(4) 0.047(4) Uani 1 1 d . . . . .
H3 H 0.930636 0.586564 0.376460 0.057 Uiso 1 1 calc R U . . .
C4 C 0.8206(11) 0.5206(8) 0.3631(3) 0.041(3) Uani 1 1 d . . . . .
C5 C 0.8729(11) 0.5009(8) 0.3363(3) 0.046(3) Uani 1 1 d . . . . .
H5 H 0.937465 0.518987 0.330716 0.055 Uiso 1 1 calc R U . . .
C6 C 0.8293(12) 0.4543(8) 0.3177(3) 0.046(4) Uani 1 1 d . . . . .
H6 H 0.865310 0.439474 0.299718 0.055 Uiso 1 1 calc R U . . .
C7 C 0.7328(12) 0.4294(8) 0.3257(4) 0.043(3) Uani 1 1 d . . . . .
H7 H 0.703342 0.397397 0.313134 0.052 Uiso 1 1 calc R U . . .
C8 C 0.6813(11) 0.4508(7) 0.3511(3) 0.038(3) Uani 1 1 d . . . . .
H8 H 0.614567 0.434327 0.355654 0.046 Uiso 1 1 calc R U . . .
C9 C 0.7230(11) 0.4969(7) 0.3713(3) 0.038(3) Uani 1 1 d . . . . .
C10 C 0.6733(9) 0.5179(7) 0.3999(3) 0.033(3) Uani 1 1 d . . . . .
C11 C 0.5680(10) 0.4985(6) 0.4076(3) 0.034(3) Uani 1 1 d . . . . .
H11 H 0.527021 0.482707 0.390797 0.040 Uiso 1 1 calc R U . . .
C12 C 0.7508(17) 0.6844(10) 0.5271(7) 0.085(8) Uani 1 1 d . . . . .
H12A H 0.681915 0.692033 0.518181 0.128 Uiso 1 1 calc R U . . .
H12B H 0.790726 0.723104 0.527114 0.128 Uiso 1 1 calc R U . . .
H12C H 0.743735 0.669075 0.548708 0.128 Uiso 1 1 calc R U . . .
C13 C 0.9260(15) 0.6199(10) 0.5285(5) 0.066(5) Uani 1 1 d . . . . .
H13A H 0.903497 0.617264 0.550450 0.099 Uiso 1 1 calc R U . . .
H13B H 0.971373 0.656028 0.525775 0.099 Uiso 1 1 calc R U . . .
H13C H 0.963995 0.582043 0.522818 0.099 Uiso 1 1 calc R U . . .
C14 C 0.4057(10) 0.4381(6) 0.4645(3) 0.035(3) Uani 1 1 d . . . . .
H14 H 0.434896 0.397539 0.457156 0.042 Uiso 1 1 calc R U . . .
C15 C 0.4148(10) 0.4834(7) 0.4375(3) 0.036(3) Uani 1 1 d . . . . .
H15 H 0.392646 0.462395 0.417571 0.043 Uiso 1 1 calc R U . . .
C16 C 0.3522(10) 0.5417(6) 0.4418(3) 0.030(2) Uani 1 1 d . . . . .
H16 H 0.386960 0.569255 0.457549 0.036 Uiso 1 1 calc R U . . .
C17 C 0.2422(9) 0.5279(7) 0.4525(3) 0.033(3) Uani 1 1 d . . . . .
H17 H 0.201096 0.508568 0.435094 0.040 Uiso 1 1 calc R U . . .
C18 C 0.2486(10) 0.4845(6) 0.4808(3) 0.033(3) Uani 1 1 d . . . . .
H18 H 0.291169 0.504915 0.497541 0.040 Uiso 1 1 calc R U . . .
C19 C 0.3601(11) 0.6333(8) 0.4100(4) 0.044(3) Uani 1 1 d . . . . .
C20 C 0.3695(14) 0.6539(8) 0.3760(4) 0.052(4) Uani 1 1 d . . . . .
H20A H 0.316030 0.633265 0.363341 0.078 Uiso 1 1 calc R U . . .
H20B H 0.438177 0.642665 0.367927 0.078 Uiso 1 1 calc R U . . .
H20C H 0.360334 0.698996 0.374697 0.078 Uiso 1 1 calc R U . . .
C21 C 0.1274(10) 0.6124(7) 0.4437(3) 0.039(3) Uani 1 1 d . . . . .
C22 C 0.0872(14) 0.6711(8) 0.4588(4) 0.052(4) Uani 1 1 d . . . . .
H22A H 0.012182 0.674179 0.455414 0.078 Uiso 1 1 calc R U . . .
H22B H 0.121506 0.707199 0.449298 0.078 Uiso 1 1 calc R U . . .
H22C H 0.101719 0.670187 0.481419 0.078 Uiso 1 1 calc R U . . .
C23 C 0.1425(10) 0.4680(7) 0.4946(3) 0.038(3) Uani 1 1 d . . . . .
H23A H 0.151601 0.438813 0.512455 0.046 Uiso 1 1 calc R U . . .
H23B H 0.108679 0.506018 0.502745 0.046 Uiso 1 1 calc R U . . .
C24 C -0.0067(10) 0.4726(7) 0.4619(4) 0.040(3) Uani 1 1 d . . . . .
C25 C -0.0717(12) 0.4367(9) 0.4386(4) 0.051(4) Uani 1 1 d . . . . .
H25A H -0.141758 0.431158 0.447049 0.077 Uiso 1 1 calc R U . . .
H25B H -0.040136 0.395909 0.434877 0.077 Uiso 1 1 calc R U . . .
H25C H -0.075284 0.459670 0.418705 0.077 Uiso 1 1 calc R U . . .
C26 C 0.4934(12) 0.2924(7) 0.5970(4) 0.045(3) Uani 1 1 d . . . . .
C27 C 0.4661(13) 0.2292(7) 0.6032(4) 0.045(3) Uani 1 1 d . . . . .
H27 H 0.416186 0.209672 0.590055 0.054 Uiso 1 1 calc R U . . .
C28 C 0.5092(13) 0.1958(8) 0.6273(4) 0.049(4) Uani 1 1 d . . . . .
H28 H 0.488853 0.153789 0.630348 0.059 Uiso 1 1 calc R U . . .
C29 C 0.5818(13) 0.2220(7) 0.6474(3) 0.042(3) Uani 1 1 d . . . . .
C30 C 0.6240(15) 0.1883(8) 0.6730(4) 0.056(4) Uani 1 1 d . . . . .
H30 H 0.599336 0.147548 0.677175 0.067 Uiso 1 1 calc R U . . .
C31 C 0.6997(15) 0.2133(9) 0.6918(4) 0.056(4) Uani 1 1 d . . . . .
H31 H 0.729186 0.189461 0.708414 0.067 Uiso 1 1 calc R U . . .
C32 C 0.7331(16) 0.2745(8) 0.6863(4) 0.056(4) Uani 1 1 d . . . . .
H32 H 0.783538 0.292348 0.699881 0.067 Uiso 1 1 calc R U . . .
C33 C 0.6950(13) 0.3088(7) 0.6621(3) 0.043(3) Uani 1 1 d . . . . .
H33 H 0.721638 0.349300 0.658473 0.052 Uiso 1 1 calc R U . . .
C34 C 0.6167(13) 0.2854(7) 0.6421(3) 0.041(3) Uani 1 1 d . . . . .
C35 C 0.5696(11) 0.3197(7) 0.6167(3) 0.037(3) Uani 1 1 d . . . . .
C36 C 0.5903(10) 0.3856(6) 0.6136(3) 0.033(3) Uani 1 1 d . . . . .
H36 H 0.630612 0.403906 0.629899 0.039 Uiso 1 1 calc R U . . .
C37 C 0.197(2) 0.3124(12) 0.5436(5) 0.079(6) Uani 1 1 d . U . A 1
H37A H 0.246594 0.316545 0.561100 0.118 Uiso 1 1 calc R U . A 1
H37B H 0.151887 0.276795 0.547438 0.118 Uiso 1 1 calc R U . A 1
H37C H 0.155681 0.350331 0.542015 0.118 Uiso 1 1 calc R U . A 1
C38 C 0.278(2) 0.2231(11) 0.5111(6) 0.091(7) Uani 1 1 d . U . A 1
H38A H 0.299206 0.204649 0.491016 0.136 Uiso 1 1 calc R U . A 1
H38B H 0.210307 0.206122 0.517290 0.136 Uiso 1 1 calc R U . A 1
H38C H 0.329315 0.213291 0.527306 0.136 Uiso 1 1 calc R U . A 1
C39 C 0.6188(10) 0.5180(6) 0.5659(3) 0.033(3) Uani 1 1 d . . . . .
H39 H 0.694159 0.507740 0.563960 0.040 Uiso 1 1 calc R U . . .
C40 C 0.5789(9) 0.4884(6) 0.5968(3) 0.032(3) Uani 1 1 d . . . . .
H40 H 0.631848 0.493924 0.613822 0.039 Uiso 1 1 calc R U . . .
C41 C 0.4760(10) 0.5167(6) 0.6073(3) 0.032(3) Uani 1 1 d . . . . .
H41 H 0.418936 0.500749 0.593513 0.039 Uiso 1 1 calc R U . . .
C42 C 0.4784(10) 0.5872(7) 0.6058(3) 0.036(3) Uani 1 1 d . . . . .
H42 H 0.531142 0.603674 0.620895 0.043 Uiso 1 1 calc R U . . .
C43 C 0.5064(10) 0.6052(7) 0.5728(3) 0.037(3) Uani 1 1 d . . . . .
H43 H 0.458797 0.583705 0.557782 0.045 Uiso 1 1 calc R U . . .
C44 C 0.3590(12) 0.4810(9) 0.6459(4) 0.052(4) Uani 1 1 d . . . . .
C45 C 0.3405(16) 0.4823(11) 0.6805(4) 0.067(5) Uani 1 1 d . . . . .
H45A H 0.276694 0.505403 0.684948 0.100 Uiso 1 1 calc R U . . .
H45B H 0.399065 0.502686 0.691011 0.100 Uiso 1 1 calc R U . . .
H45C H 0.333678 0.439713 0.688396 0.100 Uiso 1 1 calc R U . . .
C46 C 0.3661(12) 0.6370(8) 0.6432(4) 0.044(3) Uani 1 1 d . . . . .
C47 C 0.2547(13) 0.6525(10) 0.6488(5) 0.060(5) Uani 1 1 d . . . . .
H47A H 0.222759 0.666267 0.629111 0.090 Uiso 1 1 calc R U . . .
H47B H 0.249944 0.685800 0.664517 0.090 Uiso 1 1 calc R U . . .
H47C H 0.218432 0.615588 0.656648 0.090 Uiso 1 1 calc R U . . .
C48 C 0.5010(12) 0.6749(7) 0.5672(3) 0.042(3) Uani 1 1 d . . . . .
H48A H 0.531930 0.684800 0.546484 0.051 Uiso 1 1 calc R U . . .
H48B H 0.427612 0.688304 0.566897 0.051 Uiso 1 1 calc R U . . .
C49 C 0.5028(13) 0.7503(8) 0.6086(4) 0.050(4) Uani 1 1 d . . . . .
C50 C 0.5688(15) 0.7838(7) 0.6309(4) 0.051(4) Uani 1 1 d . . . . .
H50A H 0.600286 0.819608 0.620335 0.076 Uiso 1 1 calc R U . . .
H50B H 0.623451 0.756027 0.638552 0.076 Uiso 1 1 calc R U . . .
H50C H 0.526840 0.798166 0.648692 0.076 Uiso 1 1 calc R U . . .
U3 U 0.94105(3) 0.50611(2) 0.66838(2) 0.03157(10) Uani 1 1 d . . . . .
U4 U 1.07846(3) 0.39756(2) 0.73031(2) 0.02963(9) Uani 1 1 d . . . . .
S3 S 0.7139(3) 0.5841(2) 0.68560(11) 0.0500(9) Uani 1 1 d . . . . .
O26 O 1.0512(8) 0.5511(5) 0.6800(2) 0.042(2) Uani 1 1 d . . . . .
O27 O 0.8258(8) 0.4627(6) 0.6566(2) 0.044(2) Uani 1 1 d . . . . .
O28 O 0.9167(8) 0.5738(5) 0.6287(2) 0.042(2) Uani 1 1 d . . . . .
O29 O 0.8321(8) 0.5814(5) 0.6922(2) 0.042(2) Uani 1 1 d . . . . .
O30 O 1.0374(7) 0.4124(4) 0.67485(19) 0.0314(18) Uani 1 1 d . . . . .
O31 O 0.9309(6) 0.4595(4) 0.7204(2) 0.0312(18) Uani 1 1 d . . . . .
O32 O 1.1565(6) 0.4662(5) 0.7307(2) 0.034(2) Uani 1 1 d . . . . .
O33 O 1.0039(7) 0.3279(5) 0.7309(2) 0.039(2) Uani 1 1 d . . . . .
O34 O 1.1593(7) 0.3665(5) 0.7756(2) 0.036(2) Uani 1 1 d . . . . .
O35 O 1.2234(7) 0.3457(5) 0.7089(2) 0.036(2) Uani 1 1 d . . . . .
O36 O 0.7598(6) 0.4873(5) 0.7349(2) 0.036(2) Uani 1 1 d . . . . .
O37 O 0.5492(7) 0.4777(6) 0.7337(2) 0.045(2) Uani 1 1 d . . . . .
O38 O 0.4412(10) 0.4013(7) 0.7480(3) 0.064(3) Uani 1 1 d . . . . .
O39 O 0.6670(8) 0.3387(5) 0.7629(2) 0.040(2) Uani 1 1 d . . . . .
O40 O 0.5761(10) 0.3521(6) 0.8077(3) 0.058(3) Uani 1 1 d . . . . .
O41 O 0.8210(7) 0.3803(5) 0.8115(2) 0.036(2) Uani 1 1 d . . . . .
O42 O 0.8473(18) 0.2789(7) 0.8035(3) 0.096(6) Uani 1 1 d . . . . .
O43 O 1.1053(8) 0.3210(4) 0.6523(2) 0.036(2) Uani 1 1 d . . . . .
O44 O 1.1139(8) 0.2015(5) 0.6294(3) 0.046(2) Uani 1 1 d . . . . .
O45 O 1.0027(9) 0.1437(6) 0.6013(3) 0.052(3) Uani 1 1 d . . . . .
O46 O 0.8825(8) 0.2759(5) 0.6054(2) 0.037(2) Uani 1 1 d . . . . .
O47 O 0.9290(11) 0.2515(8) 0.5561(3) 0.070(4) Uani 1 1 d . . . . .
O48 O 0.9604(7) 0.3890(5) 0.5743(2) 0.039(2) Uani 1 1 d . . . . .
O49 O 0.7940(10) 0.4131(10) 0.5813(3) 0.091(6) Uani 1 1 d . . . . .
N3 N 1.0435(8) 0.4748(5) 0.6203(2) 0.033(2) Uani 1 1 d . . . . .
N4 N 0.9935(8) 0.4424(5) 0.7782(2) 0.030(2) Uani 1 1 d . . . . .
C51 C 0.9854(12) 0.6041(8) 0.6116(3) 0.046(3) Uani 1 1 d . . . . .
C52 C 0.9667(16) 0.6701(9) 0.6070(4) 0.061(5) Uani 1 1 d . . . . .
H52 H 0.908690 0.689393 0.616712 0.073 Uiso 1 1 calc R U . . .
C53 C 1.0321(14) 0.7042(8) 0.5889(4) 0.054(4) Uani 1 1 d . . . . .
H53 H 1.022437 0.747893 0.587799 0.065 Uiso 1 1 calc R U . . .
C54 C 1.1153(13) 0.6768(8) 0.5713(4) 0.049(4) Uani 1 1 d . . . . .
C55 C 1.1740(15) 0.7127(9) 0.5508(5) 0.059(4) Uani 1 1 d . . . . .
H55 H 1.161067 0.755968 0.548918 0.071 Uiso 1 1 calc R U . . .
C56 C 1.2503(13) 0.6855(9) 0.5334(4) 0.054(4) Uani 1 1 d . . . . .
H56 H 1.291869 0.710228 0.519835 0.064 Uiso 1 1 calc R U . . .
C57 C 1.2679(12) 0.6214(8) 0.5352(4) 0.046(3) Uani 1 1 d . . . . .
H57 H 1.319164 0.602560 0.522268 0.055 Uiso 1 1 calc R U . . .
C58 C 1.2112(12) 0.5861(8) 0.5556(3) 0.042(3) Uani 1 1 d . . . . .
H58 H 1.226116 0.543034 0.557320 0.051 Uiso 1 1 calc R U . . .
C59 C 1.1314(11) 0.6115(7) 0.5742(3) 0.040(3) Uani 1 1 d . . . . .
C60 C 1.0661(11) 0.5761(6) 0.5955(3) 0.035(3) Uani 1 1 d . . . . .
C61 C 1.0816(11) 0.5110(6) 0.5988(3) 0.036(3) Uani 1 1 d . . . . .
H61 H 1.124675 0.491783 0.583470 0.043 Uiso 1 1 calc R U . . .
C62 C 0.6619(18) 0.6193(11) 0.7193(5) 0.077(6) Uani 1 1 d . . . . .
H62A H 0.646159 0.587405 0.735045 0.116 Uiso 1 1 calc R U . . .
H62B H 0.598178 0.641490 0.713689 0.116 Uiso 1 1 calc R U . . .
H62C H 0.712336 0.648731 0.727985 0.116 Uiso 1 1 calc R U . . .
C63 C 0.7018(16) 0.6492(10) 0.6591(6) 0.071(6) Uani 1 1 d . . . . .
H63A H 0.735097 0.685719 0.668442 0.106 Uiso 1 1 calc R U . . .
H63B H 0.628273 0.657977 0.655419 0.106 Uiso 1 1 calc R U . . .
H63C H 0.735545 0.639188 0.639055 0.106 Uiso 1 1 calc R U . . .
C64 C 1.1008(10) 0.3874(6) 0.6518(3) 0.034(3) Uani 1 1 d . . . . .
H64 H 1.172618 0.403479 0.655371 0.040 Uiso 1 1 calc R U . . .
C65 C 1.0650(11) 0.4093(6) 0.6186(3) 0.035(3) Uani 1 1 d . . . . .
H65 H 1.122682 0.402396 0.603245 0.042 Uiso 1 1 calc R U . . .
C66 C 0.9711(10) 0.3743(6) 0.6076(3) 0.030(3) Uani 1 1 d . . . . .
H66 H 0.908589 0.389243 0.619276 0.036 Uiso 1 1 calc R U . . .
C67 C 0.9803(11) 0.3063(7) 0.6110(3) 0.036(3) Uani 1 1 d . . . . .
H67 H 1.033503 0.290147 0.595964 0.043 Uiso 1 1 calc R U . . .
C68 C 1.0114(10) 0.2896(6) 0.6448(3) 0.034(3) Uani 1 1 d . . . . .
H68 H 0.955861 0.304328 0.659431 0.041 Uiso 1 1 calc R U . . .
C69 C 0.8653(11) 0.4087(8) 0.5644(4) 0.046(4) Uani 1 1 d . . . . .
C70 C 0.8671(13) 0.4226(9) 0.5301(4) 0.052(4) Uani 1 1 d . . . . .
H70A H 0.800967 0.410183 0.520662 0.079 Uiso 1 1 calc R U . . .
H70B H 0.923765 0.399605 0.520140 0.079 Uiso 1 1 calc R U . . .
H70C H 0.877638 0.467285 0.526990 0.079 Uiso 1 1 calc R U . . .
C71 C 0.8668(13) 0.2498(7) 0.5771(3) 0.044(3) Uani 1 1 d . . . . .
C72 C 0.7597(13) 0.2201(8) 0.5754(4) 0.050(4) Uani 1 1 d . . . . .
H72A H 0.711577 0.248645 0.564908 0.076 Uiso 1 1 calc R U . . .
H72B H 0.734792 0.211268 0.596707 0.076 Uiso 1 1 calc R U . . .
H72C H 0.763933 0.181310 0.563378 0.076 Uiso 1 1 calc R U . . .
C73 C 1.0298(12) 0.2214(7) 0.6507(3) 0.041(3) Uani 1 1 d . . . . .
H73A H 1.050066 0.214493 0.672863 0.049 Uiso 1 1 calc R U . . .
H73B H 0.965954 0.197431 0.646321 0.049 Uiso 1 1 calc R U . . .
C74 C 1.0871(13) 0.1634(7) 0.6054(4) 0.045(3) Uani 1 1 d . . . . .
C75 C 1.1781(16) 0.1504(9) 0.5840(4) 0.061(5) Uani 1 1 d . . . . .
H75A H 1.171158 0.108577 0.575046 0.091 Uiso 1 1 calc R U . . .
H75B H 1.242602 0.153001 0.596071 0.091 Uiso 1 1 calc R U . . .
H75C H 1.179400 0.181004 0.566918 0.091 Uiso 1 1 calc R U . . .
C76 C 1.1993(10) 0.4021(8) 0.7971(3) 0.038(3) Uani 1 1 d . . . . .
C77 C 1.3004(10) 0.3866(7) 0.8101(3) 0.037(3) Uani 1 1 d . . . . .
H77 H 1.335139 0.350461 0.802733 0.044 Uiso 1 1 calc R U . . .
C78 C 1.3459(10) 0.4221(7) 0.8322(3) 0.036(3) Uani 1 1 d . . . . .
H78 H 1.412093 0.410234 0.839944 0.044 Uiso 1 1 calc R U . . .
C79 C 1.2992(10) 0.4764(7) 0.8443(3) 0.037(3) Uani 1 1 d . . . . .
C80 C 1.3470(10) 0.5128(7) 0.8671(3) 0.037(3) Uani 1 1 d . . . . .
H80 H 1.412025 0.500004 0.875326 0.045 Uiso 1 1 calc R U . . .
C81 C 1.3026(12) 0.5670(8) 0.8780(4) 0.042(3) Uani 1 1 d . . . . .
H81 H 1.337020 0.591551 0.893336 0.051 Uiso 1 1 calc R U . . .
C82 C 1.2064(11) 0.5852(7) 0.8661(3) 0.038(3) Uani 1 1 d . . . . .
H82 H 1.175637 0.622712 0.873205 0.045 Uiso 1 1 calc R U . . .
C83 C 1.1559(10) 0.5495(7) 0.8443(3) 0.034(3) Uani 1 1 d . . . . .
H83 H 1.090023 0.562346 0.836745 0.041 Uiso 1 1 calc R U . . .
C84 C 1.1995(9) 0.4942(7) 0.8329(3) 0.034(3) Uani 1 1 d . . . . .
C85 C 1.1499(10) 0.4549(7) 0.8095(3) 0.034(3) Uani 1 1 d . . . . .
C86 C 1.0408(9) 0.4645(6) 0.8018(3) 0.034(3) Uani 1 1 d . . . . .
H86 H 1.001692 0.489743 0.815738 0.041 Uiso 1 1 calc R U . . .
C89 C 0.8684(9) 0.4864(6) 0.7432(3) 0.030(3) Uani 1 1 d . . . . .
H89 H 0.891208 0.530513 0.745695 0.036 Uiso 1 1 calc R U . . .
C90 C 0.8817(10) 0.4548(7) 0.7747(3) 0.034(3) Uani 1 1 d . . . . .
H90 H 0.859000 0.483838 0.791758 0.041 Uiso 1 1 calc R U . . .
C91 C 0.8230(10) 0.3934(7) 0.7780(3) 0.035(3) Uani 1 1 d . . . . .
H91 H 0.860911 0.359696 0.766675 0.042 Uiso 1 1 calc R U . . .
C92 C 0.7131(10) 0.3991(8) 0.7653(3) 0.037(3) Uani 1 1 d . . . . .
H92 H 0.670744 0.425917 0.779545 0.044 Uiso 1 1 calc R U . . .
C93 C 0.7173(10) 0.4276(7) 0.7329(3) 0.037(3) Uani 1 1 d . . . . .
H93 H 0.763352 0.401559 0.719299 0.044 Uiso 1 1 calc R U . . .
C94 C 0.8335(15) 0.3220(8) 0.8216(4) 0.052(4) Uani 1 1 d . . . . .
C95 C 0.8274(14) 0.3185(8) 0.8562(4) 0.051(4) Uani 1 1 d . . . . .
H95A H 0.847767 0.358488 0.865334 0.076 Uiso 1 1 calc R U . . .
H95B H 0.874317 0.285924 0.863840 0.076 Uiso 1 1 calc R U . . .
H95C H 0.756234 0.308601 0.862546 0.076 Uiso 1 1 calc R U . . .
C96 C 0.5998(12) 0.3207(8) 0.7852(4) 0.047(3) Uani 1 1 d . . . . .
C97 C 0.5632(16) 0.2547(9) 0.7796(5) 0.064(5) Uani 1 1 d . . . . .
H97A H 0.566515 0.245312 0.757044 0.097 Uiso 1 1 calc R U . . .
H97B H 0.491518 0.250339 0.786952 0.097 Uiso 1 1 calc R U . . .
H97C H 0.607805 0.225792 0.791170 0.097 Uiso 1 1 calc R U . . .
C98 C 0.6117(11) 0.4335(7) 0.7168(3) 0.040(3) Uani 1 1 d . . . . .
H98A H 0.621063 0.447550 0.694771 0.048 Uiso 1 1 calc R U . . .
H98B H 0.576717 0.392605 0.716455 0.048 Uiso 1 1 calc R U . . .
C99 C 0.4638(12) 0.4561(9) 0.7476(4) 0.051(4) Uani 1 1 d . . . . .
C100 C 0.4026(11) 0.5072(10) 0.7628(4) 0.054(4) Uani 1 1 d . . . . .
H10A H 0.329445 0.503263 0.756900 0.082 Uiso 1 1 calc R U . . .
H10B H 0.429075 0.547500 0.755625 0.082 Uiso 1 1 calc R U . . .
H10C H 0.409349 0.504354 0.785720 0.082 Uiso 1 1 calc R U . . .
S4A S 1.2482(4) 0.2788(3) 0.70148(14) 0.0492(12) Uani 0.75 1 d . U P B 1
C87A C 1.3484(18) 0.2615(12) 0.7297(6) 0.062(5) Uani 0.75 1 d . U P B 1
H87A H 1.371033 0.218312 0.727082 0.093 Uiso 0.75 1 calc R U P B 1
H87B H 1.407416 0.289377 0.726382 0.093 Uiso 0.75 1 calc R U P B 1
H87C H 1.321281 0.267267 0.751079 0.093 Uiso 0.75 1 calc R U P B 1
C88A C 1.3256(19) 0.2772(15) 0.6676(7) 0.075(7) Uani 0.75 1 d . U P B 1
H88A H 1.342675 0.234023 0.662414 0.112 Uiso 0.75 1 calc R U P B 1
H88B H 1.287797 0.296095 0.650072 0.112 Uiso 0.75 1 calc R U P B 1
H88C H 1.389614 0.300473 0.671490 0.112 Uiso 0.75 1 calc R U P B 1
S4B S 1.3150(13) 0.2970(10) 0.7142(5) 0.065(4) Uani 0.25 1 d . U P B 2
C87B C 1.227(6) 0.223(4) 0.706(2) 0.071(10) Uani 0.25 1 d . U P B 2
H87D H 1.269452 0.185608 0.708146 0.107 Uiso 0.25 1 calc R U P B 2
H87E H 1.170594 0.222132 0.721404 0.107 Uiso 0.25 1 calc R U P B 2
H87F H 1.198828 0.225694 0.684758 0.107 Uiso 0.25 1 calc R U P B 2
C88B C 1.389(6) 0.322(4) 0.687(2) 0.074(10) Uani 0.25 1 d . U P B 2
H88D H 1.452159 0.296404 0.686071 0.111 Uiso 0.25 1 calc R U P B 2
H88E H 1.352707 0.318168 0.666427 0.111 Uiso 0.25 1 calc R U P B 2
H88F H 1.406934 0.365058 0.690588 0.111 Uiso 0.25 1 calc R U P B 2
S5 S 1.0469(6) 0.6538(4) 0.7743(2) 0.120(3) Uani 1 1 d . U . . .
O50 O 0.9744(14) 0.6074(12) 0.7905(6) 0.129(7) Uani 1 1 d . U . . .
C101 C 0.981(3) 0.6872(17) 0.7425(10) 0.140(10) Uani 1 1 d . U . . .
H10D H 0.973146 0.656204 0.725770 0.209 Uiso 1 1 calc R U . . .
H10E H 1.021398 0.722508 0.734476 0.209 Uiso 1 1 calc R U . . .
H10F H 0.913009 0.701515 0.749410 0.209 Uiso 1 1 calc R U . . .
C102 C 1.132(2) 0.6071(13) 0.7530(7) 0.108(8) Uani 1 1 d . U . . .
H10G H 1.156221 0.572831 0.766302 0.162 Uiso 1 1 calc R U . . .
H10H H 1.191923 0.631976 0.746211 0.162 Uiso 1 1 calc R U . . .
H10I H 1.096701 0.590340 0.734455 0.162 Uiso 1 1 calc R U . . .
O11 O 0.4638(12) 0.7191(7) 0.4854(4) 0.068(3) Uani 1 1 d G . . . .
H11A H 0.409595 0.713164 0.474480 0.102 Uiso 1 1 d G U . . .
H11B H 0.488150 0.682860 0.488452 0.102 Uiso 1 1 d G U . . .

loop_
_atom_site_aniso_label
_atom_site_aniso_U_11
_atom_site_aniso_U_22
_atom_site_aniso_U_33
_atom_site_aniso_U_23
_atom_site_aniso_U_13
_atom_site_aniso_U_12
U1 0.02757(19) 0.0360(2) 0.02964(19) 0.00019(16) -0.00265(15) -0.00129(16)
U2 0.0414(2) 0.0318(2) 0.0389(2) 0.00423(18) -0.01051(18) -0.00546(19)
S1 0.055(2) 0.075(3) 0.059(3) 0.008(2) -0.009(2) -0.008(2)
S2 0.091(4) 0.079(3) 0.054(3) 0.006(2) -0.008(2) -0.027(3)
O1 0.029(4) 0.034(5) 0.039(5) 0.003(4) -0.004(3) -0.009(4)
O2 0.026(4) 0.041(5) 0.031(5) -0.002(4) 0.000(3) -0.002(4)
O3 0.043(5) 0.039(5) 0.030(5) 0.012(4) 0.005(4) -0.006(4)
O4 0.033(4) 0.049(6) 0.039(5) 0.000(4) -0.001(4) -0.007(4)
O5 0.035(4) 0.034(4) 0.028(4) 0.001(3) 0.001(3) -0.004(4)
O6 0.033(4) 0.040(5) 0.036(5) 0.003(4) -0.005(4) -0.005(4)
O7 0.044(5) 0.062(7) 0.038(5) 0.015(5) -0.004(4) -0.008(5)
O8 0.058(7) 0.040(6) 0.048(6) -0.002(4) -0.012(5) 0.003(5)
O9 0.054(6) 0.042(6) 0.050(6) 0.022(5) -0.019(5) -0.007(5)
O10 0.081(7) 0.048(6) 0.060(6) 0.015(5) -0.032(6) -0.033(6)
O12 0.081(9) 0.050(7) 0.046(7) -0.005(5) -0.005(6) -0.017(6)
O13 0.032(4) 0.036(5) 0.030(4) 0.002(4) -0.003(3) -0.003(4)
O14 0.027(4) 0.038(5) 0.037(5) 0.005(4) -0.004(4) -0.006(4)
O15 0.034(4) 0.036(5) 0.034(5) 0.000(4) -0.003(4) 0.007(4)
O16 0.052(6) 0.053(6) 0.038(5) -0.001(5) -0.011(5) 0.008(5)
O17 0.030(4) 0.043(5) 0.050(6) -0.001(4) 0.002(4) -0.003(4)
O18 0.046(6) 0.048(6) 0.066(7) -0.007(6) -0.008(5) 0.003(5)
O19 0.027(4) 0.035(5) 0.039(5) 0.001(4) -0.004(4) -0.004(4)
O20 0.051(6) 0.033(5) 0.043(5) -0.006(4) -0.010(4) 0.005(4)
O21 0.063(8) 0.055(7) 0.070(8) -0.009(6) 0.005(6) 0.010(6)
O22 0.038(5) 0.042(5) 0.041(5) -0.001(4) 0.000(4) 0.012(4)
O23 0.038(5) 0.064(7) 0.051(6) -0.010(5) -0.001(5) 0.001(5)
O24 0.036(5) 0.049(6) 0.033(5) -0.003(4) 0.006(4) -0.003(4)
O25 0.052(7) 0.134(14) 0.040(6) 0.017(8) -0.002(5) -0.033(8)
N1 0.030(5) 0.035(5) 0.039(6) 0.000(5) -0.005(4) 0.000(5)
N2 0.029(5) 0.036(6) 0.036(6) 0.005(4) 0.001(4) 0.004(5)
C1 0.031(6) 0.040(7) 0.038(7) 0.001(6) 0.000(5) 0.000(6)
C2 0.039(7) 0.049(9) 0.041(8) 0.012(6) -0.006(6) -0.010(6)
C3 0.037(7) 0.061(10) 0.045(8) 0.002(7) 0.009(6) 0.001(7)
C4 0.034(7) 0.056(9) 0.034(7) 0.006(6) -0.008(5) -0.001(6)
C5 0.036(7) 0.062(9) 0.040(7) 0.008(7) 0.002(6) 0.001(7)
C6 0.044(8) 0.064(10) 0.031(7) -0.004(6) -0.001(6) 0.017(7)
C7 0.045(8) 0.047(8) 0.038(8) 0.001(6) -0.001(6) 0.004(6)
C8 0.032(6) 0.041(7) 0.041(7) 0.002(6) -0.001(5) 0.001(6)
C9 0.039(7) 0.046(8) 0.031(6) 0.007(6) -0.003(5) -0.003(6)
C10 0.022(5) 0.040(7) 0.037(7) 0.004(5) -0.002(5) -0.002(5)
C11 0.034(6) 0.028(6) 0.039(6) -0.006(5) -0.003(5) 0.004(5)
C12 0.060(12) 0.057(12) 0.14(2) -0.002(13) 0.029(13) -0.011(10)
C13 0.057(10) 0.069(12) 0.071(12) -0.013(10) -0.013(9) 0.005(9)
C14 0.027(6) 0.034(6) 0.044(7) -0.002(5) -0.004(5) 0.010(5)
C15 0.033(6) 0.042(7) 0.031(6) -0.001(5) -0.001(5) -0.001(6)
C16 0.034(6) 0.030(6) 0.026(6) 0.004(5) -0.005(5) 0.002(5)
C17 0.026(6) 0.036(7) 0.038(7) 0.002(5) -0.008(5) -0.007(5)
C18 0.037(6) 0.030(6) 0.033(6) 0.005(5) 0.000(5) -0.017(5)
C19 0.035(7) 0.043(8) 0.053(9) 0.007(7) -0.008(6) -0.007(6)
C20 0.062(10) 0.051(9) 0.043(8) 0.015(7) -0.018(7) -0.017(8)
C21 0.035(7) 0.038(7) 0.045(8) 0.010(6) -0.008(6) -0.001(6)
C22 0.063(10) 0.043(8) 0.050(9) -0.005(7) -0.010(8) 0.017(7)
C23 0.032(6) 0.048(8) 0.035(7) 0.003(6) -0.002(5) -0.005(6)
C24 0.030(6) 0.044(8) 0.044(7) 0.000(6) -0.005(5) -0.003(6)
C25 0.039(7) 0.064(10) 0.050(9) -0.006(7) -0.009(7) -0.014(7)
C26 0.048(8) 0.034(7) 0.053(9) -0.003(6) 0.003(7) 0.011(6)
C27 0.061(9) 0.027(7) 0.048(8) 0.012(6) 0.001(7) 0.003(6)
C28 0.055(9) 0.040(8) 0.052(9) 0.007(7) 0.018(7) 0.007(7)
C29 0.059(9) 0.036(7) 0.030(6) 0.008(5) 0.007(6) 0.013(6)
C30 0.074(11) 0.040(8) 0.054(10) 0.007(7) 0.018(9) 0.023(8)
C31 0.075(11) 0.062(11) 0.031(7) 0.010(7) -0.003(7) 0.022(9)
C32 0.082(12) 0.048(9) 0.038(8) -0.005(7) -0.007(8) 0.022(9)
C33 0.060(9) 0.041(8) 0.029(7) -0.001(6) -0.005(6) 0.009(7)
C34 0.059(9) 0.039(7) 0.025(6) 0.000(5) 0.002(6) 0.017(7)
C35 0.042(7) 0.038(7) 0.031(6) 0.009(5) -0.002(5) 0.013(6)
C36 0.037(6) 0.030(6) 0.031(6) 0.003(5) 0.006(5) -0.001(5)
C37 0.093(14) 0.079(13) 0.065(12) 0.017(10) 0.004(11) -0.006(12)
C38 0.122(16) 0.080(13) 0.070(12) -0.028(11) 0.024(12) -0.058(13)
C39 0.029(6) 0.038(7) 0.033(6) 0.002(5) -0.004(5) 0.002(5)
C40 0.024(5) 0.041(7) 0.032(6) 0.005(5) 0.001(4) 0.001(5)
C41 0.031(6) 0.033(6) 0.032(6) -0.003(5) -0.006(5) -0.001(5)
C42 0.030(6) 0.046(8) 0.031(6) -0.003(5) 0.001(5) 0.006(5)
C43 0.036(6) 0.032(6) 0.044(7) -0.003(6) -0.002(5) 0.003(6)
C44 0.036(7) 0.075(12) 0.046(8) 0.019(8) 0.003(6) -0.013(8)
C45 0.064(11) 0.093(16) 0.044(9) 0.006(10) 0.009(8) -0.011(11)
C46 0.047(8) 0.050(9) 0.036(7) -0.003(6) 0.009(6) 0.009(7)
C47 0.046(9) 0.068(12) 0.066(12) -0.012(9) 0.005(8) 0.012(8)
C48 0.046(8) 0.044(8) 0.037(7) 0.003(6) -0.010(6) 0.002(6)
C49 0.052(9) 0.036(8) 0.062(10) 0.001(7) 0.008(7) 0.012(7)
C50 0.076(11) 0.027(6) 0.049(9) 0.002(6) -0.004(8) 0.004(7)
U3 0.0318(2) 0.0354(2) 0.02758(19) 0.00109(16) 0.00092(15) 0.00542(17)
U4 0.02654(18) 0.0380(2) 0.02434(18) 0.00075(16) 0.00109(14) 0.00536(17)
S3 0.0440(19) 0.046(2) 0.060(2) -0.0008(17) -0.0022(17) 0.0012(16)
O26 0.050(6) 0.041(5) 0.037(5) 0.003(4) 0.005(4) 0.010(5)
O27 0.046(5) 0.057(7) 0.030(5) 0.000(4) -0.006(4) 0.006(5)
O28 0.047(6) 0.045(5) 0.033(5) 0.016(4) 0.005(4) 0.015(5)
O29 0.040(5) 0.045(6) 0.041(5) 0.007(4) 0.002(4) 0.016(4)
O30 0.035(4) 0.036(5) 0.022(4) -0.001(3) 0.001(3) 0.007(4)
O31 0.019(4) 0.045(5) 0.029(4) 0.006(4) 0.005(3) 0.010(4)
O32 0.016(3) 0.054(6) 0.033(4) 0.002(4) -0.001(3) 0.009(4)
O33 0.027(4) 0.050(6) 0.041(5) 0.008(4) 0.001(4) 0.010(4)
O34 0.038(5) 0.048(6) 0.022(4) 0.005(4) -0.005(3) 0.007(4)
O35 0.030(4) 0.039(5) 0.038(5) -0.002(4) -0.005(4) 0.019(4)
O36 0.020(4) 0.052(6) 0.035(5) 0.001(4) -0.001(3) 0.006(4)
O37 0.026(4) 0.060(6) 0.048(6) 0.003(5) 0.001(4) -0.002(4)
O38 0.059(7) 0.072(9) 0.061(7) 0.002(7) 0.001(6) -0.015(7)
O39 0.039(5) 0.045(6) 0.036(5) -0.002(4) 0.001(4) -0.007(4)
O40 0.065(7) 0.066(8) 0.043(6) 0.006(5) 0.012(5) -0.008(6)
O41 0.034(5) 0.045(6) 0.028(4) 0.004(4) 0.002(3) -0.002(4)
O42 0.20(2) 0.048(8) 0.043(7) 0.002(6) 0.022(10) 0.023(10)
O43 0.048(5) 0.035(5) 0.024(4) -0.001(3) -0.013(4) 0.008(4)
O44 0.042(5) 0.043(6) 0.053(6) 0.000(5) -0.001(5) 0.002(5)
O45 0.046(6) 0.053(7) 0.059(7) -0.012(5) 0.005(5) -0.006(5)
O46 0.039(5) 0.041(5) 0.032(5) -0.001(4) -0.004(4) -0.001(4)
O47 0.077(9) 0.100(11) 0.033(6) -0.010(6) 0.000(6) -0.035(8)
O48 0.042(5) 0.047(6) 0.027(4) -0.001(4) -0.005(4) 0.007(4)
O49 0.041(6) 0.167(19) 0.066(9) 0.044(10) 0.008(6) 0.039(9)
N3 0.030(5) 0.036(5) 0.031(5) -0.005(4) -0.005(4) 0.004(4)
N4 0.026(5) 0.035(5) 0.029(5) 0.004(4) -0.001(4) 0.000(4)
C51 0.050(8) 0.055(9) 0.033(7) 0.007(7) 0.003(6) 0.007(8)
C52 0.069(11) 0.058(10) 0.055(10) 0.015(8) 0.024(9) 0.024(9)
C53 0.062(10) 0.037(8) 0.064(11) 0.007(7) 0.005(8) 0.009(7)
C54 0.044(8) 0.055(9) 0.046(8) 0.002(7) -0.002(7) 0.001(7)
C55 0.062(11) 0.051(10) 0.065(11) 0.011(8) 0.000(9) 0.006(8)
C56 0.049(9) 0.063(11) 0.049(9) 0.021(8) -0.005(7) -0.010(8)
C57 0.046(8) 0.055(9) 0.037(8) 0.008(7) 0.001(6) 0.002(7)
C58 0.044(7) 0.055(9) 0.028(7) 0.002(6) -0.001(5) 0.000(7)
C59 0.039(7) 0.043(8) 0.036(7) 0.009(6) -0.007(5) -0.001(6)
C60 0.041(7) 0.036(7) 0.027(6) 0.005(5) -0.005(5) 0.005(6)
C61 0.043(7) 0.038(7) 0.026(6) 0.001(5) -0.002(5) 0.004(6)
C62 0.076(14) 0.077(15) 0.078(14) -0.011(11) 0.011(11) 0.026(12)
C63 0.056(11) 0.064(12) 0.092(16) 0.012(11) -0.007(10) 0.002(9)
C64 0.029(6) 0.036(7) 0.036(6) 0.001(5) -0.005(5) -0.001(5)
C65 0.044(7) 0.040(7) 0.021(5) 0.001(5) -0.001(5) 0.006(6)
C66 0.040(6) 0.029(6) 0.022(5) -0.009(4) -0.005(5) 0.007(5)
C67 0.043(7) 0.043(7) 0.022(6) -0.004(5) -0.007(5) 0.001(6)
C68 0.038(7) 0.032(6) 0.032(6) -0.001(5) -0.003(5) 0.001(5)
C69 0.039(7) 0.056(10) 0.043(8) 0.015(7) -0.014(6) 0.001(7)
C70 0.054(9) 0.069(11) 0.034(8) 0.018(7) -0.015(7) -0.003(8)
C71 0.058(9) 0.041(8) 0.032(7) 0.003(6) -0.007(6) -0.005(7)
C72 0.055(9) 0.050(9) 0.046(9) -0.003(7) -0.014(7) -0.007(8)
C73 0.052(8) 0.040(7) 0.032(7) 0.000(5) -0.003(6) 0.001(6)
C74 0.061(10) 0.030(7) 0.045(8) 0.000(6) 0.001(7) 0.008(7)
C75 0.079(13) 0.051(10) 0.052(10) 0.004(8) 0.023(9) -0.003(9)
C76 0.037(6) 0.053(8) 0.025(6) 0.011(6) 0.005(5) 0.003(6)
C77 0.031(6) 0.047(8) 0.033(6) 0.004(6) 0.007(5) 0.005(6)
C78 0.027(6) 0.048(8) 0.033(6) 0.008(6) 0.000(5) 0.004(5)
C79 0.028(6) 0.050(8) 0.032(6) 0.011(6) 0.006(5) 0.000(6)
C80 0.031(6) 0.054(9) 0.027(6) 0.005(6) 0.001(5) -0.001(6)
C81 0.042(7) 0.049(9) 0.036(7) 0.001(6) -0.001(6) -0.007(6)
C82 0.034(6) 0.047(8) 0.031(6) 0.004(5) 0.006(5) -0.003(6)
C83 0.028(6) 0.046(8) 0.029(6) 0.010(5) 0.009(5) -0.002(5)
C84 0.027(6) 0.045(7) 0.031(6) 0.012(6) 0.007(5) 0.005(5)
C85 0.031(6) 0.047(8) 0.025(6) 0.006(5) -0.002(5) 0.008(5)
C86 0.026(6) 0.038(7) 0.038(7) 0.003(5) 0.006(5) 0.004(5)
C89 0.024(5) 0.039(7) 0.028(6) 0.001(5) -0.007(4) 0.001(5)
C90 0.029(6) 0.041(7) 0.033(7) 0.005(5) -0.005(5) 0.003(5)
C91 0.040(7) 0.042(7) 0.022(6) 0.005(5) 0.002(5) 0.003(6)
C92 0.028(6) 0.052(8) 0.030(6) 0.002(6) 0.009(5) 0.002(6)
C93 0.034(6) 0.044(7) 0.031(6) 0.000(6) -0.004(5) 0.003(6)
C94 0.066(10) 0.046(9) 0.044(9) 0.004(7) 0.009(7) 0.001(8)
C95 0.057(9) 0.052(9) 0.044(9) 0.014(7) 0.003(7) -0.002(8)
C96 0.041(8) 0.057(9) 0.041(8) 0.004(7) -0.003(6) -0.013(7)
C97 0.069(11) 0.063(11) 0.061(11) 0.017(9) -0.007(9) -0.031(10)
C98 0.034(6) 0.052(8) 0.033(7) -0.009(6) -0.005(5) 0.003(6)
C99 0.038(8) 0.078(13) 0.035(7) 0.006(7) -0.002(6) 0.005(8)
C100 0.032(7) 0.086(13) 0.045(8) 0.008(8) 0.001(6) 0.001(8)
S4A 0.040(2) 0.053(3) 0.055(3) -0.013(2) -0.008(2) 0.015(2)
C87A 0.048(10) 0.061(12) 0.075(12) -0.002(11) -0.016(10) 0.034(10)
C88A 0.047(11) 0.098(15) 0.079(13) -0.026(13) 0.000(10) 0.048(11)
S4B 0.038(6) 0.075(8) 0.082(9) -0.027(7) -0.018(7) 0.032(7)
C87B 0.061(18) 0.072(19) 0.080(19) -0.016(19) -0.020(18) 0.016(18)
C88B 0.054(18) 0.08(2) 0.09(2) -0.047(18) 0.011(18) 0.036(17)
S5 0.079(4) 0.114(6) 0.167(8) -0.078(6) 0.022(4) -0.019(4)
O50 0.073(10) 0.131(15) 0.185(18) -0.033(15) 0.041(11) -0.039(11)
C101 0.103(18) 0.12(2) 0.19(2) -0.05(2) -0.015(19) 0.006(17)
C102 0.112(17) 0.078(14) 0.133(19) -0.045(14) 0.043(15) -0.027(14)
O11 0.078(9) 0.064(8) 0.062(8) 0.011(7) -0.004(7) 0.009(7)

loop_
_atom_type_symbol
_atom_type_description
_atom_type_scat_dispersion_real
_atom_type_scat_dispersion_imag
_atom_type_scat_source
C C 0.0181 0.0091 'International Tables Vol C Tables 4.2.6.8 and 6.1.1.4'
H H 0.0000 0.0000 'International Tables Vol C Tables 4.2.6.8 and 6.1.1.4'
N N 0.0311 0.0180 'International Tables Vol C Tables 4.2.6.8 and 6.1.1.4'
O O 0.0492 0.0322 'International Tables Vol C Tables 4.2.6.8 and 6.1.1.4'
S S 0.3331 0.5567 'International Tables Vol C Tables 4.2.6.8 and 6.1.1.4'
U U -4.3638 13.4090 'International Tables Vol C Tables 4.2.6.8 and 6.1.1.4'

loop_
_geom_angle_atom_site_label_1
_geom_angle_atom_site_label_2
_geom_angle_atom_site_label_3
_geom_angle
_geom_angle_site_symmetry_1
_geom_angle_site_symmetry_3
_geom_angle_publ_flag
O1 U1 U2 102.7(3) . . ?
O1 U1 O3 86.8(4) . . ?
O1 U1 O4 92.6(4) . . ?
O1 U1 O5 87.0(4) . . ?
O1 U1 O6 92.7(4) . . ?
O1 U1 N1 94.6(4) . . ?
O2 U1 U2 78.4(3) . . ?
O2 U1 O1 178.9(4) . . ?
O2 U1 O3 92.1(4) . . ?
O2 U1 O4 87.3(4) . . ?
O2 U1 O5 94.1(4) . . ?
O2 U1 O6 88.1(4) . . ?
O2 U1 N1 84.9(4) . . ?
O3 U1 U2 165.9(3) . . ?
O3 U1 O4 78.6(4) . . ?
O3 U1 O5 158.7(3) . . ?
O3 U1 O6 134.6(3) . . ?
O3 U1 N1 68.8(4) . . ?
O4 U1 U2 110.9(3) . . ?
O4 U1 O5 81.4(3) . . ?
O4 U1 O6 146.6(3) . . ?
O4 U1 N1 146.1(4) . . ?
O5 U1 U2 34.5(2) . . ?
O5 U1 N1 132.1(3) . . ?
O6 U1 U2 35.9(2) . . ?
O6 U1 O5 66.0(3) . . ?
O6 U1 N1 66.1(4) . . ?
N1 U1 U2 99.7(3) . . ?
O5 U2 U1 35.5(2) . . ?
O5 U2 O6 65.6(3) . . ?
O5 U2 N2 66.2(3) . . ?
O6 U2 U1 34.5(2) . . ?
O6 U2 N2 131.6(3) . . ?
O7 U2 U1 102.7(4) . . ?
O7 U2 O5 92.5(4) . . ?
O7 U2 O6 87.3(4) . . ?
O7 U2 O9 89.7(5) . . ?
O7 U2 O10 91.9(5) . . ?
O7 U2 N2 91.8(4) . . ?
O8 U2 U1 78.5(4) . . ?
O8 U2 O5 89.1(4) . . ?
O8 U2 O6 93.1(4) . . ?
O8 U2 O7 178.4(5) . . ?
O8 U2 O9 89.3(5) . . ?
O8 U2 O10 86.7(5) . . ?
O8 U2 N2 89.0(4) . . ?
O9 U2 U1 163.7(3) . . ?
O9 U2 O5 135.0(3) . . ?
O9 U2 O6 159.4(4) . . ?
O9 U2 O10 78.0(4) . . ?
O9 U2 N2 68.8(4) . . ?
O10 U2 U1 111.6(3) . . ?
O10 U2 O5 146.7(4) . . ?
O10 U2 O6 81.7(4) . . ?
O10 U2 N2 146.6(4) . . ?
N2 U2 U1 99.9(3) . . ?
O4 S1 C12 101.3(8) . . ?
O4 S1 C13 102.1(9) . . ?
C13 S1 C12 96.7(12) . . ?
O10 S2 C37 112.8(10) . . ?
O10 S2 C38 104.3(11) . . ?
C38 S2 C37 95.0(11) . . ?
C1 O3 U1 129.4(9) . . ?
S1 O4 U1 129.7(6) . . ?
U2 O5 U1 110.0(3) . . ?
C39 O5 U1 122.4(7) . . ?
C39 O5 U2 125.2(8) . . ?
U1 O6 U2 109.6(4) . . ?
C14 O6 U1 124.0(8) . . ?
C14 O6 U2 122.7(8) . . ?
C26 O9 U2 139.3(11) . . ?
S2 O10 U2 135.4(9) . . ?
C19 O13 C16 119.2(12) . . ?
C18 O14 C14 111.1(10) . . ?
C21 O15 C17 117.5(11) . . ?
C24 O17 C23 115.8(12) . . ?
C43 O19 C39 113.3(10) . . ?
C49 O20 C48 117.7(13) . . ?
C46 O22 C42 117.0(11) . . ?
C44 O24 C41 116.1(11) . . ?
C11 N1 U1 127.9(9) . . ?
C11 N1 C15 118.1(11) . . ?
C15 N1 U1 113.8(8) . . ?
C36 N2 U2 130.3(9) . . ?
C36 N2 C40 115.7(11) . . ?
C40 N2 U2 114.0(8) . . ?
O3 C1 C2 118.4(14) . . ?
O3 C1 C10 123.1(12) . . ?
C10 C1 C2 118.0(13) . . ?
C1 C2 H2 119.3 . . ?
C3 C2 C1 121.3(15) . . ?
C3 C2 H2 119.3 . . ?
C2 C3 H3 119.7 . . ?
C2 C3 C4 120.7(14) . . ?
C4 C3 H3 119.7 . . ?
C5 C4 C3 119.0(14) . . ?
C5 C4 C9 122.1(15) . . ?
C9 C4 C3 118.9(14) . . ?
C4 C5 H5 120.4 . . ?
C4 C5 C6 119.2(14) . . ?
C6 C5 H5 120.4 . . ?
C5 C6 H6 120.1 . . ?
C5 C6 C7 119.9(14) . . ?
C7 C6 H6 120.1 . . ?
C6 C7 H7 119.9 . . ?
C8 C7 C6 120.1(15) . . ?
C8 C7 H7 119.9 . . ?
C7 C8 H8 118.8 . . ?
C7 C8 C9 122.4(14) . . ?
C9 C8 H8 118.8 . . ?
C4 C9 C8 116.3(14) . . ?
C4 C9 C10 119.8(14) . . ?
C8 C9 C10 123.9(13) . . ?
C1 C10 C9 120.7(12) . . ?
C1 C10 C11 118.4(12) . . ?
C9 C10 C11 120.9(12) . . ?
N1 C11 C10 126.2(12) . . ?
N1 C11 H11 116.9 . . ?
C10 C11 H11 116.9 . . ?
S1 C12 H12A 109.5 . . ?
S1 C12 H12B 109.5 . . ?
S1 C12 H12C 109.5 . . ?
H12A C12 H12B 109.5 . . ?
H12A C12 H12C 109.5 . . ?
H12B C12 H12C 109.5 . . ?
S1 C13 H13A 109.5 . . ?
S1 C13 H13B 109.5 . . ?
S1 C13 H13C 109.5 . . ?
H13A C13 H13B 109.5 . . ?
H13A C13 H13C 109.5 . . ?
H13B C13 H13C 109.5 . . ?
O6 C14 O14 113.9(11) . . ?
O6 C14 H14 107.3 . . ?
O6 C14 C15 111.0(11) . . ?
O14 C14 H14 107.3 . . ?
O14 C14 C15 109.7(10) . . ?
C15 C14 H14 107.3 . . ?
N1 C15 C14 107.3(11) . . ?
N1 C15 H15 109.1 . . ?
N1 C15 C16 108.4(11) . . ?
C14 C15 H15 109.1 . . ?
C16 C15 C14 113.8(11) . . ?
C16 C15 H15 109.1 . . ?
O13 C16 C15 105.5(10) . . ?
O13 C16 H16 109.6 . . ?
O13 C16 C17 110.3(10) . . ?
C15 C16 H16 109.6 . . ?
C15 C16 C17 112.1(11) . . ?
C17 C16 H16 109.6 . . ?
O15 C17 C16 110.1(11) . . ?
O15 C17 H17 110.9 . . ?
O15 C17 C18 106.3(11) . . ?
C16 C17 H17 110.9 . . ?
C16 C17 C18 107.7(10) . . ?
C18 C17 H17 110.9 . . ?
O14 C18 C17 109.5(11) . . ?
O14 C18 H18 108.7 . . ?
O14 C18 C23 107.7(10) . . ?
C17 C18 H18 108.7 . . ?
C17 C18 C23 113.4(11) . . ?
C23 C18 H18 108.7 . . ?
O12 C19 O13 125.2(15) . . ?
O12 C19 C20 124.6(15) . . ?
O13 C19 C20 110.1(14) . . ?
C19 C20 H20A 109.5 . . ?
C19 C20 H20B 109.5 . . ?
C19 C20 H20C 109.5 . . ?
H20A C20 H20B 109.5 . . ?
H20A C20 H20C 109.5 . . ?
H20B C20 H20C 109.5 . . ?
O15 C21 C22 109.8(13) . . ?
O16 C21 O15 124.4(14) . . ?
O16 C21 C22 125.8(13) . . ?
C21 C22 H22A 109.5 . . ?
C21 C22 H22B 109.5 . . ?
C21 C22 H22C 109.5 . . ?
H22A C22 H22B 109.5 . . ?
H22A C22 H22C 109.5 . . ?
H22B C22 H22C 109.5 . . ?
O17 C23 C18 110.5(11) . . ?
O17 C23 H23A 109.6 . . ?
O17 C23 H23B 109.6 . . ?
C18 C23 H23A 109.6 . . ?
C18 C23 H23B 109.6 . . ?
H23A C23 H23B 108.1 . . ?
O17 C24 C25 110.8(13) . . ?
O18 C24 O17 125.2(14) . . ?
O18 C24 C25 124.0(14) . . ?
C24 C25 H25A 109.5 . . ?
C24 C25 H25B 109.5 . . ?
C24 C25 H25C 109.5 . . ?
H25A C25 H25B 109.5 . . ?
H25A C25 H25C 109.5 . . ?
H25B C25 H25C 109.5 . . ?
O9 C26 C27 118.3(15) . . ?
O9 C26 C35 124.4(14) . . ?
C35 C26 C27 117.2(14) . . ?
C26 C27 H27 118.8 . . ?
C28 C27 C26 122.5(17) . . ?
C28 C27 H27 118.8 . . ?
C27 C28 H28 119.3 . . ?
C27 C28 C29 121.3(15) . . ?
C29 C28 H28 119.3 . . ?
C28 C29 C30 121.5(15) . . ?
C28 C29 C34 119.8(13) . . ?
C30 C29 C34 118.6(16) . . ?
C29 C30 H30 119.3 . . ?
C31 C30 C29 121.4(17) . . ?
C31 C30 H30 119.3 . . ?
C30 C31 H31 120.4 . . ?
C30 C31 C32 119.2(16) . . ?
C32 C31 H31 120.4 . . ?
C31 C32 H32 119.2 . . ?
C33 C32 C31 121.6(18) . . ?
C33 C32 H32 119.2 . . ?
C32 C33 H33 119.3 . . ?
C32 C33 C34 121.3(17) . . ?
C34 C33 H33 119.3 . . ?
C33 C34 C29 117.7(13) . . ?
C33 C34 C35 124.6(15) . . ?
C35 C34 C29 117.7(14) . . ?
C26 C35 C34 121.4(14) . . ?
C26 C35 C36 118.7(12) . . ?
C34 C35 C36 119.3(13) . . ?
N2 C36 C35 127.5(13) . . ?
N2 C36 H36 116.3 . . ?
C35 C36 H36 116.3 . . ?
S2 C37 H37A 109.5 . . ?
S2 C37 H37B 109.5 . . ?
S2 C37 H37C 109.5 . . ?
H37A C37 H37B 109.5 . . ?
H37A C37 H37C 109.5 . . ?
H37B C37 H37C 109.5 . . ?
S2 C38 H38A 109.5 . . ?
S2 C38 H38B 109.5 . . ?
S2 C38 H38C 109.5 . . ?
H38A C38 H38B 109.5 . . ?
H38A C38 H38C 109.5 . . ?
H38B C38 H38C 109.5 . . ?
O5 C39 O19 113.0(10) . . ?
O5 C39 H39 107.5 . . ?
O5 C39 C40 111.3(11) . . ?
O19 C39 H39 107.5 . . ?
O19 C39 C40 109.8(11) . . ?
C40 C39 H39 107.5 . . ?
N2 C40 C39 108.8(11) . . ?
N2 C40 H40 109.7 . . ?
N2 C40 C41 107.0(10) . . ?
C39 C40 H40 109.7 . . ?
C41 C40 C39 111.8(10) . . ?
C41 C40 H40 109.7 . . ?
O24 C41 C40 108.5(10) . . ?
O24 C41 H41 109.5 . . ?
O24 C41 C42 108.3(10) . . ?
C40 C41 H41 109.5 . . ?
C42 C41 C40 111.6(11) . . ?
C42 C41 H41 109.5 . . ?
O22 C42 C41 107.9(11) . . ?
O22 C42 H42 110.1 . . ?
O22 C42 C43 111.1(11) . . ?
C41 C42 H42 110.1 . . ?
C43 C42 C41 107.6(11) . . ?
C43 C42 H42 110.1 . . ?
O19 C43 C42 106.8(11) . . ?
O19 C43 H43 109.2 . . ?
O19 C43 C48 109.3(12) . . ?
C42 C43 H43 109.2 . . ?
C42 C43 C48 113.1(12) . . ?
C48 C43 H43 109.2 . . ?
O24 C44 C45 110.8(15) . . ?
O25 C44 O24 124.1(15) . . ?
O25 C44 C45 125.1(15) . . ?
C44 C45 H45A 109.5 . . ?
C44 C45 H45B 109.5 . . ?
C44 C45 H45C 109.5 . . ?
H45A C45 H45B 109.5 . . ?
H45A C45 H45C 109.5 . . ?
H45B C45 H45C 109.5 . . ?
O22 C46 C47 109.7(14) . . ?
O23 C46 O22 124.7(14) . . ?
O23 C46 C47 125.6(15) . . ?
C46 C47 H47A 109.5 . . ?
C46 C47 H47B 109.5 . . ?
C46 C47 H47C 109.5 . . ?
H47A C47 H47B 109.5 . . ?
H47A C47 H47C 109.5 . . ?
H47B C47 H47C 109.5 . . ?
O20 C48 C43 110.8(11) . . ?
O20 C48 H48A 109.5 . . ?
O20 C48 H48B 109.5 . . ?
C43 C48 H48A 109.5 . . ?
C43 C48 H48B 109.5 . . ?
H48A C48 H48B 108.1 . . ?
O20 C49 C50 112.2(15) . . ?
O21 C49 O20 123.6(17) . . ?
O21 C49 C50 124.2(16) . . ?
C49 C50 H50A 109.5 . . ?
C49 C50 H50B 109.5 . . ?
C49 C50 H50C 109.5 . . ?
H50A C50 H50B 109.5 . . ?
H50A C50 H50C 109.5 . . ?
H50B C50 H50C 109.5 . . ?
O26 U3 U4 77.2(3) . . ?
O26 U3 O27 178.0(5) . . ?
O26 U3 O28 88.1(4) . . ?
O26 U3 O29 89.0(4) . . ?
O26 U3 O30 90.7(4) . . ?
O26 U3 O31 90.9(4) . . ?
O26 U3 N3 87.2(4) . . ?
O27 U3 U4 104.2(3) . . ?
O27 U3 O28 90.7(4) . . ?
O27 U3 O29 89.1(4) . . ?
O27 U3 O30 91.3(4) . . ?
O27 U3 O31 89.6(4) . . ?
O27 U3 N3 93.9(4) . . ?
O28 U3 U4 161.3(3) . . ?
O28 U3 O29 78.2(4) . . ?
O28 U3 O30 135.0(3) . . ?
O28 U3 O31 160.2(3) . . ?
O28 U3 N3 68.9(4) . . ?
O29 U3 U4 112.7(2) . . ?
O29 U3 O30 146.8(3) . . ?
O29 U3 O31 82.1(3) . . ?
O29 U3 N3 147.0(4) . . ?
O30 U3 U4 35.6(2) . . ?
O30 U3 O31 64.8(3) . . ?
O30 U3 N3 66.1(3) . . ?
O31 U3 U4 34.14(19) . . ?
O31 U3 N3 130.8(3) . . ?
N3 U3 U4 98.4(2) . . ?
O30 U4 U3 34.8(2) . . ?
O30 U4 N4 129.8(3) . . ?
O31 U4 U3 35.3(2) . . ?
O31 U4 O30 65.0(3) . . ?
O31 U4 N4 64.8(3) . . ?
O32 U4 U3 76.7(3) . . ?
O32 U4 O30 91.4(4) . . ?
O32 U4 O31 89.4(3) . . ?
O32 U4 O34 88.7(4) . . ?
O32 U4 O35 87.1(4) . . ?
O32 U4 N4 85.4(4) . . ?
O33 U4 U3 105.4(3) . . ?
O33 U4 O30 90.4(4) . . ?
O33 U4 O31 92.4(4) . . ?
O33 U4 O32 177.9(4) . . ?
O33 U4 O34 89.3(4) . . ?
O33 U4 O35 92.0(4) . . ?
O33 U4 N4 94.4(4) . . ?
O34 U4 U3 160.0(3) . . ?
O34 U4 O30 161.9(3) . . ?
O34 U4 O31 133.0(3) . . ?
O34 U4 O35 79.9(3) . . ?
O34 U4 N4 68.2(3) . . ?
O35 U4 U3 112.3(2) . . ?
O35 U4 O30 82.0(3) . . ?
O35 U4 O31 146.8(3) . . ?
O35 U4 N4 147.4(3) . . ?
N4 U4 U3 96.7(2) . . ?
O29 S3 C62 104.1(9) . . ?
O29 S3 C63 103.1(8) . . ?
C62 S3 C63 98.1(12) . . ?
C51 O28 U3 129.8(9) . . ?
S3 O29 U3 121.9(6) . . ?
U3 O30 U4 109.6(3) . . ?
C64 O30 U3 123.7(7) . . ?
C64 O30 U4 120.3(7) . . ?
U4 O31 U3 110.6(3) . . ?
C89 O31 U3 119.6(7) . . ?
C89 O31 U4 125.4(7) . . ?
C76 O34 U4 126.9(9) . . ?
S4A O35 U4 134.5(6) . . ?
S4B O35 U4 147.5(10) . . ?
C93 O36 C89 112.5(10) . . ?
C99 O37 C98 117.0(14) . . ?
C96 O39 C92 118.7(12) . . ?
C94 O41 C91 119.7(12) . . ?
C68 O43 C64 116.0(10) . . ?
C74 O44 C73 116.7(12) . . ?
C71 O46 C67 118.1(11) . . ?
C69 O48 C66 116.9(11) . . ?
C61 N3 U3 127.4(9) . . ?
C61 N3 C65 118.6(11) . . ?
C65 N3 U3 113.9(8) . . ?
C86 N4 U4 125.2(8) . . ?
C86 N4 C90 118.9(11) . . ?
C90 N4 U4 114.6(8) . . ?
O28 C51 C52 116.5(14) . . ?
O28 C51 C60 124.2(15) . . ?
C60 C51 C52 119.0(15) . . ?
C51 C52 H52 120.0 . . ?
C53 C52 C51 120.1(16) . . ?
C53 C52 H52 120.0 . . ?
C52 C53 H53 118.8 . . ?
C52 C53 C54 122.5(16) . . ?
C54 C53 H53 118.8 . . ?
C55 C54 C53 120.3(17) . . ?
C55 C54 C59 121.5(16) . . ?
C59 C54 C53 118.1(15) . . ?
C54 C55 H55 120.2 . . ?
C56 C55 C54 119.6(18) . . ?
C56 C55 H55 120.2 . . ?
C55 C56 H56 119.6 . . ?
C55 C56 C57 120.7(16) . . ?
C57 C56 H56 119.6 . . ?
C56 C57 H57 120.1 . . ?
C58 C57 C56 119.7(16) . . ?
C58 C57 H57 120.1 . . ?
C57 C58 H58 118.9 . . ?
C57 C58 C59 122.1(16) . . ?
C59 C58 H58 118.9 . . ?
C54 C59 C60 119.0(14) . . ?
C58 C59 C54 116.2(14) . . ?
C58 C59 C60 124.8(14) . . ?
C51 C60 C59 121.1(14) . . ?
C51 C60 C61 119.1(14) . . ?
C61 C60 C59 119.8(13) . . ?
N3 C61 C60 127.4(13) . . ?
N3 C61 H61 116.3 . . ?
C60 C61 H61 116.3 . . ?
S3 C62 H62A 109.5 . . ?
S3 C62 H62B 109.5 . . ?
S3 C62 H62C 109.5 . . ?
H62A C62 H62B 109.5 . . ?
H62A C62 H62C 109.5 . . ?
H62B C62 H62C 109.5 . . ?
S3 C63 H63A 109.5 . . ?
S3 C63 H63B 109.5 . . ?
S3 C63 H63C 109.5 . . ?
H63A C63 H63B 109.5 . . ?
H63A C63 H63C 109.5 . . ?
H63B C63 H63C 109.5 . . ?
O30 C64 O43 113.7(11) . . ?
O30 C64 H64 107.9 . . ?
O30 C64 C65 110.3(10) . . ?
O43 C64 H64 107.9 . . ?
O43 C64 C65 109.1(10) . . ?
C65 C64 H64 107.9 . . ?
N3 C65 C64 107.8(10) . . ?
N3 C65 H65 108.9 . . ?
N3 C65 C66 110.7(11) . . ?
C64 C65 H65 108.9 . . ?
C66 C65 C64 111.6(11) . . ?
C66 C65 H65 108.9 . . ?
O48 C66 C65 105.6(11) . . ?
O48 C66 H66 109.6 . . ?
O48 C66 C67 108.6(10) . . ?
C65 C66 H66 109.6 . . ?
C67 C66 C65 113.8(11) . . ?
C67 C66 H66 109.6 . . ?
O46 C67 C66 111.3(11) . . ?
O46 C67 H67 109.7 . . ?
O46 C67 C68 106.0(11) . . ?
C66 C67 H67 109.7 . . ?
C66 C67 C68 110.3(11) . . ?
C68 C67 H67 109.7 . . ?
O43 C68 C67 108.6(11) . . ?
O43 C68 H68 108.7 . . ?
O43 C68 C73 106.9(11) . . ?
C67 C68 H68 108.7 . . ?
C73 C68 C67 115.1(11) . . ?
C73 C68 H68 108.7 . . ?
O48 C69 C70 110.5(14) . . ?
O49 C69 O48 122.9(14) . . ?
O49 C69 C70 126.5(14) . . ?
C69 C70 H70A 109.5 . . ?
C69 C70 H70B 109.5 . . ?
C69 C70 H70C 109.5 . . ?
H70A C70 H70B 109.5 . . ?
H70A C70 H70C 109.5 . . ?
H70B C70 H70C 109.5 . . ?
O46 C71 C72 110.9(14) . . ?
O47 C71 O46 123.5(15) . . ?
O47 C71 C72 125.5(15) . . ?
C71 C72 H72A 109.5 . . ?
C71 C72 H72B 109.5 . . ?
C71 C72 H72C 109.5 . . ?
H72A C72 H72B 109.5 . . ?
H72A C72 H72C 109.5 . . ?
H72B C72 H72C 109.5 . . ?
O44 C73 C68 107.4(12) . . ?
O44 C73 H73A 110.2 . . ?
O44 C73 H73B 110.2 . . ?
C68 C73 H73A 110.2 . . ?
C68 C73 H73B 110.2 . . ?
H73A C73 H73B 108.5 . . ?
O44 C74 C75 111.5(15) . . ?
O45 C74 O44 124.3(15) . . ?
O45 C74 C75 124.1(16) . . ?
C74 C75 H75A 109.5 . . ?
C74 C75 H75B 109.5 . . ?
C74 C75 H75C 109.5 . . ?
H75A C75 H75B 109.5 . . ?
H75A C75 H75C 109.5 . . ?
H75B C75 H75C 109.5 . . ?
O34 C76 C77 119.1(14) . . ?
O34 C76 C85 124.0(12) . . ?
C85 C76 C77 116.9(13) . . ?
C76 C77 H77 119.2 . . ?
C78 C77 C76 121.6(14) . . ?
C78 C77 H77 119.2 . . ?
C77 C78 H78 118.7 . . ?
C77 C78 C79 122.6(13) . . ?
C79 C78 H78 118.7 . . ?
C78 C79 C84 118.9(14) . . ?
C80 C79 C78 122.1(13) . . ?
C80 C79 C84 119.0(14) . . ?
C79 C80 H80 119.1 . . ?
C81 C80 C79 121.8(13) . . ?
C81 C80 H80 119.1 . . ?
C80 C81 H81 120.5 . . ?
C80 C81 C82 119.0(14) . . ?
C82 C81 H81 120.5 . . ?
C81 C82 H82 119.7 . . ?
C83 C82 C81 120.7(14) . . ?
C83 C82 H82 119.7 . . ?
C82 C83 H83 119.3 . . ?
C82 C83 C84 121.3(13) . . ?
C84 C83 H83 119.3 . . ?
C79 C84 C85 118.2(13) . . ?
C83 C84 C79 118.2(14) . . ?
C83 C84 C85 123.6(12) . . ?
C76 C85 C84 121.8(12) . . ?
C76 C85 C86 117.9(13) . . ?
C84 C85 C86 119.7(12) . . ?
N4 C86 C85 126.1(12) . . ?
N4 C86 H86 116.9 . . ?
C85 C86 H86 116.9 . . ?
O31 C89 O36 113.5(10) . . ?
O31 C89 H89 107.4 . . ?
O31 C89 C90 111.4(10) . . ?
O36 C89 H89 107.4 . . ?
O36 C89 C90 109.4(10) . . ?
C90 C89 H89 107.4 . . ?
N4 C90 C89 106.4(10) . . ?
N4 C90 H90 109.1 . . ?
N4 C90 C91 108.5(11) . . ?
C89 C90 H90 109.1 . . ?
C89 C90 C91 114.5(11) . . ?
C91 C90 H90 109.1 . . ?
O41 C91 C90 105.5(11) . . ?
O41 C91 H91 109.9 . . ?
O41 C91 C92 110.4(10) . . ?
C90 C91 H91 109.9 . . ?
C92 C91 C90 111.0(12) . . ?
C92 C91 H91 109.9 . . ?
O39 C92 C91 109.8(12) . . ?
O39 C92 H92 109.8 . . ?
O39 C92 C93 108.7(11) . . ?
C91 C92 H92 109.8 . . ?
C93 C92 C91 109.0(10) . . ?
C93 C92 H92 109.8 . . ?
O36 C93 C92 109.3(12) . . ?
O36 C93 H93 108.6 . . ?
O36 C93 C98 107.5(12) . . ?
C92 C93 H93 108.6 . . ?
C92 C93 C98 114.2(12) . . ?
C98 C93 H93 108.6 . . ?
O41 C94 C95 111.3(15) . . ?
O42 C94 O41 122.0(16) . . ?
O42 C94 C95 126.7(17) . . ?
C94 C95 H95A 109.5 . . ?
C94 C95 H95B 109.5 . . ?
C94 C95 H95C 109.5 . . ?
H95A C95 H95B 109.5 . . ?
H95A C95 H95C 109.5 . . ?
H95B C95 H95C 109.5 . . ?
O39 C96 C97 111.1(15) . . ?
O40 C96 O39 124.0(15) . . ?
O40 C96 C97 124.7(16) . . ?
C96 C97 H97A 109.5 . . ?
C96 C97 H97B 109.5 . . ?
C96 C97 H97C 109.5 . . ?
H97A C97 H97B 109.5 . . ?
H97A C97 H97C 109.5 . . ?
H97B C97 H97C 109.5 . . ?
O37 C98 C93 109.3(11) . . ?
O37 C98 H98A 109.8 . . ?
O37 C98 H98B 109.8 . . ?
C93 C98 H98A 109.8 . . ?
C93 C98 H98B 109.8 . . ?
H98A C98 H98B 108.3 . . ?
O37 C99 C100 111.6(16) . . ?
O38 C99 O37 122.8(17) . . ?
O38 C99 C100 125.5(16) . . ?
C99 C100 H10A 109.5 . . ?
C99 C100 H10B 109.5 . . ?
C99 C100 H10C 109.5 . . ?
H10A C100 H10B 109.5 . . ?
H10A C100 H10C 109.5 . . ?
H10B C100 H10C 109.5 . . ?
O35 S4A C87A 102.2(9) . . ?
O35 S4A C88A 108.1(12) . . ?
C88A S4A C87A 97.7(12) . . ?
S4A C87A H87A 109.5 . . ?
S4A C87A H87B 109.5 . . ?
S4A C87A H87C 109.5 . . ?
H87A C87A H87B 109.5 . . ?
H87A C87A H87C 109.5 . . ?
H87B C87A H87C 109.5 . . ?
S4A C88A H88A 109.5 . . ?
S4A C88A H88B 109.5 . . ?
S4A C88A H88C 109.5 . . ?
H88A C88A H88B 109.5 . . ?
H88A C88A H88C 109.5 . . ?
H88B C88A H88C 109.5 . . ?
O35 S4B C87B 95(3) . . ?
O35 S4B C88B 97(3) . . ?
C88B S4B C87B 119(4) . . ?
S4B C87B H87D 109.5 . . ?
S4B C87B H87E 109.5 . . ?
S4B C87B H87F 109.5 . . ?
H87D C87B H87E 109.5 . . ?
H87D C87B H87F 109.5 . . ?
H87E C87B H87F 109.5 . . ?
S4B C88B H88D 109.5 . . ?
S4B C88B H88E 109.5 . . ?
S4B C88B H88F 109.5 . . ?
H88D C88B H88E 109.5 . . ?
H88D C88B H88F 109.5 . . ?
H88E C88B H88F 109.5 . . ?
O50 S5 C101 108.7(17) . . ?
O50 S5 C102 104.1(13) . . ?
C102 S5 C101 98.1(17) . . ?
S5 C101 H10D 109.5 . . ?
S5 C101 H10E 109.5 . . ?
S5 C101 H10F 109.5 . . ?
H10D C101 H10E 109.5 . . ?
H10D C101 H10F 109.5 . . ?
H10E C101 H10F 109.5 . . ?
S5 C102 H10G 109.5 . . ?
S5 C102 H10H 109.5 . . ?
S5 C102 H10I 109.5 . . ?
H10G C102 H10H 109.5 . . ?
H10G C102 H10I 109.5 . . ?
H10H C102 H10I 109.5 . . ?
H11A O11 H11B 104.4 . . ?

loop_
_geom_bond_atom_site_label_1
_geom_bond_atom_site_label_2
_geom_bond_distance
_geom_bond_site_symmetry_2
_geom_bond_publ_flag
U1 U2 3.9320(6) . ?
U1 O1 1.793(10) . ?
U1 O2 1.776(9) . ?
U1 O3 2.270(9) . ?
U1 O4 2.352(10) . ?
U1 O5 2.429(8) . ?
U1 O6 2.362(9) . ?
U1 N1 2.493(11) . ?
U2 O5 2.370(9) . ?
U2 O6 2.450(10) . ?
U2 O7 1.815(12) . ?
U2 O8 1.782(12) . ?
U2 O9 2.276(10) . ?
U2 O10 2.338(11) . ?
U2 N2 2.524(11) . ?
S1 O4 1.554(11) . ?
S1 C12 1.79(2) . ?
S1 C13 1.764(19) . ?
S2 O10 1.613(14) . ?
S2 C37 1.82(2) . ?
S2 C38 1.68(3) . ?
O3 C1 1.304(17) . ?
O5 C39 1.389(15) . ?
O6 C14 1.399(16) . ?
O9 C26 1.278(19) . ?
O12 C19 1.21(2) . ?
O13 C16 1.439(15) . ?
O13 C19 1.335(18) . ?
O14 C14 1.438(15) . ?
O14 C18 1.429(17) . ?
O15 C17 1.432(17) . ?
O15 C21 1.346(16) . ?
O16 C21 1.182(18) . ?
O17 C23 1.460(17) . ?
O17 C24 1.344(17) . ?
O18 C24 1.205(19) . ?
O19 C39 1.431(16) . ?
O19 C43 1.430(16) . ?
O20 C48 1.455(17) . ?
O20 C49 1.342(19) . ?
O21 C49 1.20(2) . ?
O22 C42 1.440(16) . ?
O22 C46 1.375(17) . ?
O23 C46 1.20(2) . ?
O24 C41 1.431(16) . ?
O24 C44 1.349(17) . ?
O25 C44 1.20(2) . ?
N1 C11 1.283(17) . ?
N1 C15 1.478(17) . ?
N2 C36 1.284(17) . ?
N2 C40 1.466(18) . ?
C1 C2 1.43(2) . ?
C1 C10 1.42(2) . ?
C2 H2 0.9500 . ?
C2 C3 1.38(2) . ?
C3 H3 0.9500 . ?
C3 C4 1.45(2) . ?
C4 C5 1.39(2) . ?
C4 C9 1.40(2) . ?
C5 H5 0.9500 . ?
C5 C6 1.39(2) . ?
C6 H6 0.9500 . ?
C6 C7 1.40(2) . ?
C7 H7 0.9500 . ?
C7 C8 1.35(2) . ?
C8 H8 0.9500 . ?
C8 C9 1.42(2) . ?
C9 C10 1.44(2) . ?
C10 C11 1.457(18) . ?
C11 H11 0.9500 . ?
C12 H12A 0.9800 . ?
C12 H12B 0.9800 . ?
C12 H12C 0.9800 . ?
C13 H13A 0.9800 . ?
C13 H13B 0.9800 . ?
C13 H13C 0.9800 . ?
C14 H14 1.0000 . ?
C14 C15 1.511(19) . ?
C15 H15 1.0000 . ?
C15 C16 1.504(18) . ?
C16 H16 1.0000 . ?
C16 C17 1.518(17) . ?
C17 H17 1.0000 . ?
C17 C18 1.526(18) . ?
C18 H18 1.0000 . ?
C18 C23 1.531(18) . ?
C19 C20 1.52(2) . ?
C20 H20A 0.9800 . ?
C20 H20B 0.9800 . ?
C20 H20C 0.9800 . ?
C21 C22 1.51(2) . ?
C22 H22A 0.9800 . ?
C22 H22B 0.9800 . ?
C22 H22C 0.9800 . ?
C23 H23A 0.9900 . ?
C23 H23B 0.9900 . ?
C24 C25 1.51(2) . ?
C25 H25A 0.9800 . ?
C25 H25B 0.9800 . ?
C25 H25C 0.9800 . ?
C26 C27 1.43(2) . ?
C26 C35 1.42(2) . ?
C27 H27 0.9500 . ?
C27 C28 1.37(2) . ?
C28 H28 0.9500 . ?
C28 C29 1.39(2) . ?
C29 C30 1.42(2) . ?
C29 C34 1.45(2) . ?
C30 H30 0.9500 . ?
C30 C31 1.37(3) . ?
C31 H31 0.9500 . ?
C31 C32 1.41(3) . ?
C32 H32 0.9500 . ?
C32 C33 1.36(2) . ?
C33 H33 0.9500 . ?
C33 C34 1.41(2) . ?
C34 C35 1.443(18) . ?
C35 C36 1.449(19) . ?
C36 H36 0.9500 . ?
C37 H37A 0.9800 . ?
C37 H37B 0.9800 . ?
C37 H37C 0.9800 . ?
C38 H38A 0.9800 . ?
C38 H38B 0.9800 . ?
C38 H38C 0.9800 . ?
C39 H39 1.0000 . ?
C39 C40 1.549(17) . ?
C40 H40 1.0000 . ?
C40 C41 1.527(17) . ?
C41 H41 1.0000 . ?
C41 C42 1.519(19) . ?
C42 H42 1.0000 . ?
C42 C43 1.498(19) . ?
C43 H43 1.0000 . ?
C43 C48 1.52(2) . ?
C44 C45 1.49(2) . ?
C45 H45A 0.9800 . ?
C45 H45B 0.9800 . ?
C45 H45C 0.9800 . ?
C46 C47 1.49(2) . ?
C47 H47A 0.9800 . ?
C47 H47B 0.9800 . ?
C47 H47C 0.9800 . ?
C48 H48A 0.9900 . ?
C48 H48B 0.9900 . ?
C49 C50 1.46(2) . ?
C50 H50A 0.9800 . ?
C50 H50B 0.9800 . ?
C50 H50C 0.9800 . ?
U3 U4 3.9394(6) . ?
U3 O26 1.788(11) . ?
U3 O27 1.825(11) . ?
U3 O28 2.250(9) . ?
U3 O29 2.373(10) . ?
U3 O30 2.385(9) . ?
U3 O31 2.429(8) . ?
U3 N3 2.523(11) . ?
U4 O30 2.435(8) . ?
U4 O31 2.362(8) . ?
U4 O32 1.788(10) . ?
U4 O33 1.782(11) . ?
U4 O34 2.287(8) . ?
U4 O35 2.360(9) . ?
U4 N4 2.503(11) . ?
S3 O29 1.551(11) . ?
S3 C62 1.75(2) . ?
S3 C63 1.80(2) . ?
O28 C51 1.319(19) . ?
O30 C64 1.384(16) . ?
O31 C89 1.387(15) . ?
O34 C76 1.300(18) . ?
O35 S4A 1.508(11) . ?
O35 S4B 1.595(17) . ?
O36 C89 1.444(13) . ?
O36 C93 1.399(18) . ?
O37 C98 1.438(18) . ?
O37 C99 1.334(19) . ?
O38 C99 1.22(2) . ?
O39 C92 1.434(19) . ?
O39 C96 1.342(18) . ?
O40 C96 1.21(2) . ?
O41 C91 1.449(14) . ?
O41 C94 1.34(2) . ?
O42 C94 1.22(2) . ?
O43 C64 1.431(16) . ?
O43 C68 1.423(17) . ?
O44 C73 1.476(18) . ?
O44 C74 1.352(19) . ?
O45 C74 1.18(2) . ?
O46 C67 1.440(17) . ?
O46 C71 1.342(17) . ?
O47 C71 1.20(2) . ?
O48 C66 1.456(14) . ?
O48 C69 1.364(17) . ?
O49 C69 1.17(2) . ?
N3 C61 1.299(18) . ?
N3 C65 1.438(17) . ?
N4 C86 1.265(17) . ?
N4 C90 1.474(16) . ?
C51 C52 1.45(2) . ?
C51 C60 1.38(2) . ?
C52 H52 0.9500 . ?
C52 C53 1.36(3) . ?
C53 H53 0.9500 . ?
C53 C54 1.43(2) . ?
C54 C55 1.39(3) . ?
C54 C59 1.43(2) . ?
C55 H55 0.9500 . ?
C55 C56 1.36(3) . ?
C56 H56 0.9500 . ?
C56 C57 1.40(2) . ?
C57 H57 0.9500 . ?
C57 C58 1.37(2) . ?
C58 H58 0.9500 . ?
C58 C59 1.41(2) . ?
C59 C60 1.45(2) . ?
C60 C61 1.424(19) . ?
C61 H61 0.9500 . ?
C62 H62A 0.9800 . ?
C62 H62B 0.9800 . ?
C62 H62C 0.9800 . ?
C63 H63A 0.9800 . ?
C63 H63B 0.9800 . ?
C63 H63C 0.9800 . ?
C64 H64 1.0000 . ?
C64 C65 1.559(17) . ?
C65 H65 1.0000 . ?
C65 C66 1.500(19) . ?
C66 H66 1.0000 . ?
C66 C67 1.476(19) . ?
C67 H67 1.0000 . ?
C67 C68 1.533(17) . ?
C68 H68 1.0000 . ?
C68 C73 1.506(19) . ?
C69 C70 1.49(2) . ?
C70 H70A 0.9800 . ?
C70 H70B 0.9800 . ?
C70 H70C 0.9800 . ?
C71 C72 1.52(2) . ?
C72 H72A 0.9800 . ?
C72 H72B 0.9800 . ?
C72 H72C 0.9800 . ?
C73 H73A 0.9900 . ?
C73 H73B 0.9900 . ?
C74 C75 1.51(2) . ?
C75 H75A 0.9800 . ?
C75 H75B 0.9800 . ?
C75 H75C 0.9800 . ?
C76 C77 1.454(19) . ?
C76 C85 1.40(2) . ?
C77 H77 0.9500 . ?
C77 C78 1.35(2) . ?
C78 H78 0.9500 . ?
C78 C79 1.41(2) . ?
C79 C80 1.39(2) . ?
C79 C84 1.427(18) . ?
C80 H80 0.9500 . ?
C80 C81 1.38(2) . ?
C81 H81 0.9500 . ?
C81 C82 1.40(2) . ?
C82 H82 0.9500 . ?
C82 C83 1.37(2) . ?
C83 H83 0.9500 . ?
C83 C84 1.40(2) . ?
C84 C85 1.45(2) . ?
C85 C86 1.459(17) . ?
C86 H86 0.9500 . ?
C89 H89 1.0000 . ?
C89 C90 1.511(17) . ?
C90 H90 1.0000 . ?
C90 C91 1.53(2) . ?
C91 H91 1.0000 . ?
C91 C92 1.523(18) . ?
C92 H92 1.0000 . ?
C92 C93 1.507(18) . ?
C93 H93 1.0000 . ?
C93 C98 1.528(18) . ?
C94 C95 1.47(2) . ?
C95 H95A 0.9800 . ?
C95 H95B 0.9800 . ?
C95 H95C 0.9800 . ?
C96 C97 1.52(2) . ?
C97 H97A 0.9800 . ?
C97 H97B 0.9800 . ?
C97 H97C 0.9800 . ?
C98 H98A 0.9900 . ?
C98 H98B 0.9900 . ?
C99 C100 1.50(3) . ?
C100 H10A 0.9800 . ?
C100 H10B 0.9800 . ?
C100 H10C 0.9800 . ?
S4A C87A 1.80(2) . ?
S4A C88A 1.75(3) . ?
C87A H87A 0.9800 . ?
C87A H87B 0.9800 . ?
C87A H87C 0.9800 . ?
C88A H88A 0.9800 . ?
C88A H88B 0.9800 . ?
C88A H88C 0.9800 . ?
S4B C87B 1.98(9) . ?
S4B C88B 1.60(9) . ?
C87B H87D 0.9800 . ?
C87B H87E 0.9800 . ?
C87B H87F 0.9800 . ?
C88B H88D 0.9800 . ?
C88B H88E 0.9800 . ?
C88B H88F 0.9800 . ?
S5 O50 1.53(2) . ?
S5 C101 1.75(4) . ?
S5 C102 1.74(3) . ?
C101 H10D 0.9800 . ?
C101 H10E 0.9800 . ?
C101 H10F 0.9800 . ?
C102 H10G 0.9800 . ?
C102 H10H 0.9800 . ?
C102 H10I 0.9800 . ?
O11 H11A 0.8486 . ?
O11 H11B 0.8518 . ?

loop_
_geom_torsion_atom_site_label_1
_geom_torsion_atom_site_label_2
_geom_torsion_atom_site_label_3
_geom_torsion_atom_site_label_4
_geom_torsion
_geom_torsion_site_symmetry_1
_geom_torsion_site_symmetry_2
_geom_torsion_site_symmetry_3
_geom_torsion_site_symmetry_4
_geom_torsion_publ_flag
U1 O3 C1 C2 -137.9(11) . . . . ?
U1 O3 C1 C10 50.0(19) . . . . ?
U1 O5 C39 O19 56.7(12) . . . . ?
U1 O5 C39 C40 -179.2(7) . . . . ?
U1 O6 C14 O14 -147.6(8) . . . . ?
U1 O6 C14 C15 -23.2(14) . . . . ?
U1 N1 C11 C10 -9(2) . . . . ?
U1 N1 C15 C14 -45.0(12) . . . . ?
U1 N1 C15 C16 78.3(11) . . . . ?
U2 O5 C39 O19 -142.3(8) . . . . ?
U2 O5 C39 C40 -18.2(14) . . . . ?
U2 O6 C14 O14 56.5(13) . . . . ?
U2 O6 C14 C15 -179.1(8) . . . . ?
U2 O9 C26 C27 -149.9(13) . . . . ?
U2 O9 C26 C35 32(3) . . . . ?
U2 N2 C36 C35 -10(2) . . . . ?
U2 N2 C40 C39 -41.3(11) . . . . ?
U2 N2 C40 C41 79.6(10) . . . . ?
O3 C1 C2 C3 179.6(14) . . . . ?
O3 C1 C10 C9 -179.4(13) . . . . ?
O3 C1 C10 C11 3(2) . . . . ?
O5 C39 C40 N2 38.1(13) . . . . ?
O5 C39 C40 C41 -79.8(13) . . . . ?
O6 C14 C15 N1 43.1(14) . . . . ?
O6 C14 C15 C16 -76.7(13) . . . . ?
O9 C26 C27 C28 -177.1(15) . . . . ?
O9 C26 C35 C34 177.3(15) . . . . ?
O9 C26 C35 C36 6(2) . . . . ?
O13 C16 C17 O15 -76.4(13) . . . . ?
O13 C16 C17 C18 168.0(10) . . . . ?
O14 C14 C15 N1 169.9(10) . . . . ?
O14 C14 C15 C16 50.0(15) . . . . ?
O14 C18 C23 O17 -63.8(14) . . . . ?
O15 C17 C18 O14 -179.1(9) . . . . ?
O15 C17 C18 C23 60.5(13) . . . . ?
O19 C39 C40 N2 164.1(10) . . . . ?
O19 C39 C40 C41 46.1(14) . . . . ?
O19 C43 C48 O20 -69.6(15) . . . . ?
O22 C42 C43 O19 176.5(10) . . . . ?
O22 C42 C43 C48 56.3(16) . . . . ?
O24 C41 C42 O22 -64.3(13) . . . . ?
O24 C41 C42 C43 175.8(10) . . . . ?
N1 C15 C16 O13 73.6(12) . . . . ?
N1 C15 C16 C17 -166.3(10) . . . . ?
N2 C40 C41 O24 74.8(12) . . . . ?
N2 C40 C41 C42 -166.0(10) . . . . ?
C1 C2 C3 C4 2(2) . . . . ?
C1 C10 C11 N1 -21(2) . . . . ?
C2 C1 C10 C9 9(2) . . . . ?
C2 C1 C10 C11 -168.7(13) . . . . ?
C2 C3 C4 C5 -177.6(15) . . . . ?
C2 C3 C4 C9 4(2) . . . . ?
C3 C4 C5 C6 179.0(14) . . . . ?
C3 C4 C9 C8 179.3(14) . . . . ?
C3 C4 C9 C10 -3(2) . . . . ?
C4 C5 C6 C7 2(2) . . . . ?
C4 C9 C10 C1 -3(2) . . . . ?
C4 C9 C10 C11 174.3(13) . . . . ?
C5 C4 C9 C8 1(2) . . . . ?
C5 C4 C9 C10 178.4(14) . . . . ?
C5 C6 C7 C8 1(2) . . . . ?
C6 C7 C8 C9 -2(2) . . . . ?
C7 C8 C9 C4 1(2) . . . . ?
C7 C8 C9 C10 -175.7(14) . . . . ?
C8 C9 C10 C1 174.1(14) . . . . ?
C8 C9 C10 C11 -9(2) . . . . ?
C9 C4 C5 C6 -3(2) . . . . ?
C9 C10 C11 N1 161.7(14) . . . . ?
C10 C1 C2 C3 -8(2) . . . . ?
C11 N1 C15 C14 131.1(13) . . . . ?
C11 N1 C15 C16 -105.6(13) . . . . ?
C12 S1 O4 U1 91.6(12) . . . . ?
C13 S1 O4 U1 -168.9(9) . . . . ?
C14 O14 C18 C17 68.0(12) . . . . ?
C14 O14 C18 C23 -168.3(10) . . . . ?
C14 C15 C16 O13 -167.1(10) . . . . ?
C14 C15 C16 C17 -47.1(15) . . . . ?
C15 N1 C11 C10 175.5(13) . . . . ?
C15 C16 C17 O15 166.4(10) . . . . ?
C15 C16 C17 C18 50.8(14) . . . . ?
C16 O13 C19 O12 -5(2) . . . . ?
C16 O13 C19 C20 173.7(11) . . . . ?
C16 C17 C18 O14 -61.1(13) . . . . ?
C16 C17 C18 C23 178.5(11) . . . . ?
C17 O15 C21 O16 -1(2) . . . . ?
C17 O15 C21 C22 -177.9(12) . . . . ?
C17 C18 C23 O17 57.5(16) . . . . ?
C18 O14 C14 O6 64.5(13) . . . . ?
C18 O14 C14 C15 -60.6(14) . . . . ?
C19 O13 C16 C15 -140.5(12) . . . . ?
C19 O13 C16 C17 98.3(14) . . . . ?
C21 O15 C17 C16 100.9(13) . . . . ?
C21 O15 C17 C18 -142.7(11) . . . . ?
C23 O17 C24 O18 1(2) . . . . ?
C23 O17 C24 C25 -176.6(12) . . . . ?
C24 O17 C23 C18 -113.3(13) . . . . ?
C26 C27 C28 C29 0(3) . . . . ?
C26 C35 C36 N2 -13(2) . . . . ?
C27 C26 C35 C34 -1(2) . . . . ?
C27 C26 C35 C36 -172.7(13) . . . . ?
C27 C28 C29 C30 177.9(15) . . . . ?
C27 C28 C29 C34 -3(2) . . . . ?
C28 C29 C30 C31 176.6(16) . . . . ?
C28 C29 C34 C33 -176.4(14) . . . . ?
C28 C29 C34 C35 3(2) . . . . ?
C29 C30 C31 C32 2(3) . . . . ?
C29 C34 C35 C26 -1(2) . . . . ?
C29 C34 C35 C36 170.6(12) . . . . ?
C30 C29 C34 C33 3(2) . . . . ?
C30 C29 C34 C35 -177.6(13) . . . . ?
C30 C31 C32 C33 -2(3) . . . . ?
C31 C32 C33 C34 3(3) . . . . ?
C32 C33 C34 C29 -3(2) . . . . ?
C32 C33 C34 C35 177.6(15) . . . . ?
C33 C34 C35 C26 178.1(14) . . . . ?
C33 C34 C35 C36 -10(2) . . . . ?
C34 C29 C30 C31 -3(2) . . . . ?
C34 C35 C36 N2 175.3(13) . . . . ?
C35 C26 C27 C28 1(2) . . . . ?
C36 N2 C40 C39 138.0(12) . . . . ?
C36 N2 C40 C41 -101.0(13) . . . . ?
C37 S2 O10 U2 -24.3(14) . . . . ?
C38 S2 O10 U2 -126.1(12) . . . . ?
C39 O19 C43 C42 69.7(13) . . . . ?
C39 O19 C43 C48 -167.7(11) . . . . ?
C39 C40 C41 O24 -166.2(10) . . . . ?
C39 C40 C41 C42 -47.0(14) . . . . ?
C40 N2 C36 C35 170.9(12) . . . . ?
C40 C41 C42 O22 176.5(10) . . . . ?
C40 C41 C42 C43 56.5(14) . . . . ?
C41 O24 C44 O25 17(3) . . . . ?
C41 O24 C44 C45 -162.5(15) . . . . ?
C41 C42 C43 O19 -65.6(13) . . . . ?
C41 C42 C43 C48 174.2(11) . . . . ?
C42 O22 C46 O23 4(2) . . . . ?
C42 O22 C46 C47 -175.1(14) . . . . ?
C42 C43 C48 O20 49.2(16) . . . . ?
C43 O19 C39 O5 66.0(14) . . . . ?
C43 O19 C39 C40 -58.9(13) . . . . ?
C44 O24 C41 C40 -137.2(14) . . . . ?
C44 O24 C41 C42 101.6(15) . . . . ?
C46 O22 C42 C41 107.1(14) . . . . ?
C46 O22 C42 C43 -135.2(13) . . . . ?
C48 O20 C49 O21 2(2) . . . . ?
C48 O20 C49 C50 -175.9(13) . . . . ?
C49 O20 C48 C43 -121.9(14) . . . . ?
U3 O28 C51 C52 -133.1(14) . . . . ?
U3 O28 C51 C60 54(2) . . . . ?
U3 O30 C64 O43 -147.8(8) . . . . ?
U3 O30 C64 C65 -24.9(14) . . . . ?
U3 O31 C89 O36 62.2(13) . . . . ?
U3 O31 C89 C90 -173.7(8) . . . . ?
U3 N3 C61 C60 -7(2) . . . . ?
U3 N3 C65 C64 -44.6(12) . . . . ?
U3 N3 C65 C66 77.8(10) . . . . ?
U4 O30 C64 O43 63.3(12) . . . . ?
U4 O30 C64 C65 -173.8(8) . . . . ?
U4 O31 C89 O36 -143.6(8) . . . . ?
U4 O31 C89 C90 -19.5(14) . . . . ?
U4 O34 C76 C77 -135.9(11) . . . . ?
U4 O34 C76 C85 45.5(17) . . . . ?
U4 O35 S4A C87A -112.0(12) . . . . ?
U4 O35 S4A C88A 145.7(11) . . . . ?
U4 O35 S4B C87B 82(3) . . . . ?
U4 O35 S4B C88B -158(3) . . . . ?
U4 N4 C86 C85 -16(2) . . . . ?
U4 N4 C90 C89 -45.2(12) . . . . ?
U4 N4 C90 C91 78.4(11) . . . . ?
O28 C51 C52 C53 -178.0(17) . . . . ?
O28 C51 C60 C59 172.7(13) . . . . ?
O28 C51 C60 C61 -4(2) . . . . ?
O30 C64 C65 N3 44.4(14) . . . . ?
O30 C64 C65 C66 -77.4(13) . . . . ?
O31 C89 C90 N4 40.7(14) . . . . ?
O31 C89 C90 C91 -79.2(13) . . . . ?
O34 C76 C77 C78 179.4(13) . . . . ?
O34 C76 C85 C84 -178.0(12) . . . . ?
O34 C76 C85 C86 11(2) . . . . ?
O36 C89 C90 N4 167.0(10) . . . . ?
O36 C89 C90 C91 47.2(15) . . . . ?
O36 C93 C98 O37 -54.9(15) . . . . ?
O39 C92 C93 O36 178.5(10) . . . . ?
O39 C92 C93 C98 58.1(15) . . . . ?
O41 C91 C92 O39 -74.7(14) . . . . ?
O41 C91 C92 C93 166.4(12) . . . . ?
O43 C64 C65 N3 170.0(11) . . . . ?
O43 C64 C65 C66 48.2(14) . . . . ?
O43 C68 C73 O44 -61.4(13) . . . . ?
O46 C67 C68 O43 -177.0(10) . . . . ?
O46 C67 C68 C73 63.1(15) . . . . ?
O48 C66 C67 O46 -72.8(13) . . . . ?
O48 C66 C67 C68 169.8(11) . . . . ?
N3 C65 C66 O48 72.2(12) . . . . ?
N3 C65 C66 C67 -168.8(11) . . . . ?
N4 C90 C91 O41 77.2(13) . . . . ?
N4 C90 C91 C92 -163.1(10) . . . . ?
C51 C52 C53 C54 6(3) . . . . ?
C51 C60 C61 N3 -16(2) . . . . ?
C52 C51 C60 C59 0(2) . . . . ?
C52 C51 C60 C61 -177.1(15) . . . . ?
C52 C53 C54 C55 173.8(19) . . . . ?
C52 C53 C54 C59 -2(3) . . . . ?
C53 C54 C55 C56 -177.5(17) . . . . ?
C53 C54 C59 C58 177.6(15) . . . . ?
C53 C54 C59 C60 -2(2) . . . . ?
C54 C55 C56 C57 2(3) . . . . ?
C54 C59 C60 C51 4(2) . . . . ?
C54 C59 C60 C61 -179.5(13) . . . . ?
C55 C54 C59 C58 1(2) . . . . ?
C55 C54 C59 C60 -178.5(15) . . . . ?
C55 C56 C57 C58 -3(3) . . . . ?
C56 C57 C58 C59 3(2) . . . . ?
C57 C58 C59 C54 -2(2) . . . . ?
C57 C58 C59 C60 177.8(14) . . . . ?
C58 C59 C60 C51 -176.3(14) . . . . ?
C58 C59 C60 C61 1(2) . . . . ?
C59 C54 C55 C56 -1(3) . . . . ?
C59 C60 C61 N3 166.9(13) . . . . ?
C60 C51 C52 C53 -4(3) . . . . ?
C61 N3 C65 C64 132.2(12) . . . . ?
C61 N3 C65 C66 -105.4(13) . . . . ?
C62 S3 O29 U3 154.4(10) . . . . ?
C63 S3 O29 U3 -103.7(10) . . . . ?
C64 O43 C68 C67 62.2(14) . . . . ?
C64 O43 C68 C73 -173.0(11) . . . . ?
C64 C65 C66 O48 -167.7(10) . . . . ?
C64 C65 C66 C67 -48.7(15) . . . . ?
C65 N3 C61 C60 177.1(13) . . . . ?
C65 C66 C67 O46 169.9(10) . . . . ?
C65 C66 C67 C68 52.5(15) . . . . ?
C66 O48 C69 O49 -1(3) . . . . ?
C66 O48 C69 C70 179.2(13) . . . . ?
C66 C67 C68 O43 -56.4(15) . . . . ?
C66 C67 C68 C73 -176.3(12) . . . . ?
C67 O46 C71 O47 -1(2) . . . . ?
C67 O46 C71 C72 -179.9(12) . . . . ?
C67 C68 C73 O44 59.4(16) . . . . ?
C68 O43 C64 O30 65.8(13) . . . . ?
C68 O43 C64 C65 -57.7(14) . . . . ?
C69 O48 C66 C65 -129.2(13) . . . . ?
C69 O48 C66 C67 108.4(14) . . . . ?
C71 O46 C67 C66 100.1(14) . . . . ?
C71 O46 C67 C68 -140.0(12) . . . . ?
C73 O44 C74 O45 -3(2) . . . . ?
C73 O44 C74 C75 175.7(13) . . . . ?
C74 O44 C73 C68 -109.9(14) . . . . ?
C76 C77 C78 C79 0(2) . . . . ?
C76 C85 C86 N4 -23(2) . . . . ?
C77 C76 C85 C84 3.4(19) . . . . ?
C77 C76 C85 C86 -167.8(12) . . . . ?
C77 C78 C79 C80 -179.8(13) . . . . ?
C77 C78 C79 C84 0(2) . . . . ?
C78 C79 C80 C81 177.6(13) . . . . ?
C78 C79 C84 C83 -177.7(12) . . . . ?
C78 C79 C84 C85 1.0(18) . . . . ?
C79 C80 C81 C82 1(2) . . . . ?
C79 C84 C85 C76 -3.0(19) . . . . ?
C79 C84 C85 C86 168.1(12) . . . . ?
C80 C79 C84 C83 2.5(18) . . . . ?
C80 C79 C84 C85 -178.9(12) . . . . ?
C80 C81 C82 C83 1(2) . . . . ?
C81 C82 C83 C84 -1(2) . . . . ?
C82 C83 C84 C79 -0.8(18) . . . . ?
C82 C83 C84 C85 -179.3(12) . . . . ?
C83 C84 C85 C76 175.6(12) . . . . ?
C83 C84 C85 C86 -13(2) . . . . ?
C84 C79 C80 C81 -3(2) . . . . ?
C84 C85 C86 N4 165.7(13) . . . . ?
C85 C76 C77 C78 -2(2) . . . . ?
C86 N4 C90 C89 122.4(13) . . . . ?
C86 N4 C90 C91 -114.0(13) . . . . ?
C89 O36 C93 C92 68.5(13) . . . . ?
C89 O36 C93 C98 -167.1(10) . . . . ?
C89 C90 C91 O41 -164.1(11) . . . . ?
C89 C90 C91 C92 -44.4(15) . . . . ?
C90 N4 C86 C85 177.5(13) . . . . ?
C90 C91 C92 O39 168.7(10) . . . . ?
C90 C91 C92 C93 49.7(16) . . . . ?
C91 O41 C94 O42 1(3) . . . . ?
C91 O41 C94 C95 -179.2(13) . . . . ?
C91 C92 C93 O36 -61.9(15) . . . . ?
C91 C92 C93 C98 177.7(13) . . . . ?
C92 O39 C96 O40 -1(2) . . . . ?
C92 O39 C96 C97 -177.3(13) . . . . ?
C92 C93 C98 O37 66.5(17) . . . . ?
C93 O36 C89 O31 65.5(14) . . . . ?
C93 O36 C89 C90 -59.7(14) . . . . ?
C94 O41 C91 C90 -140.9(14) . . . . ?
C94 O41 C91 C92 99.1(16) . . . . ?
C96 O39 C92 C91 101.4(14) . . . . ?
C96 O39 C92 C93 -139.5(13) . . . . ?
C98 O37 C99 O38 4(2) . . . . ?
C98 O37 C99 C100 -176.6(12) . . . . ?
C99 O37 C98 C93 -115.2(14) . . . . ?
